data_4112015
loop_
_publ_author_name
'Marco W. Bouwkamp'
'Peter H. M. Budzelaar'
'Jeroen Gercama'
'Isabel Del Hierro Morales'
'Jeanette de Wolf'
'Auke Meetsma'
'Sergei I. Troyanov'
'Jan H. Teuben'
'Bart Hessen'

_publ_contact_author_address
;
     Crystal Structure Center,
     Inorganic Solid State Chemistry Laboratory
     Chemical Physics,
     Materials Science Center,
     Groningen University,
     Nijenborgh 4,
     NL-9747 AG Groningen,
     The Netherlands.
;
_publ_contact_author_email A.Meetsma@fwn.rug.nl
_publ_contact_author_fax '+31 50 3634441'
_publ_contact_author_name
;
   Drs. A. Meetsma
;
_publ_contact_author_phone '+31 50 3634368'
_publ_section_title
;
 Naked (C5Me5)2M Cations (M = Sc, Ti, and V) and Their Fluoroarene
 Complexes
;
_journal_name_full 'Journal of the American Chemical Society'
_journal_page_first 14310
_journal_page_last 14319
_journal_paper_doi 10.1021/ja054544i
_journal_volume 127
_journal_year 2005
_chemical_compound_source 'see text'
_chemical_formula_moiety 'C41 H63 Sc2, C24 B F20'
_chemical_formula_sum 'C65 H63 B F20 Sc2'
_chemical_formula_weight 1324.91
_chemical_name_systematic ' ?'
_space_group_IT_number 14
_symmetry_cell_setting monoclinic
_symmetry_Int_Tables_number 14
_symmetry_space_group_name_Hall '-P 2ybc'
_symmetry_space_group_name_H-M 'P 1 21/c 1'
_atom_sites_solution_hydrogens geom
_atom_sites_solution_primary heavy
_atom_sites_solution_secondary direct
_audit_creation_date '2003-04-25  08:51:29'
_audit_creation_method
;
 PLATON <TABLE ACC> option
 SHELXL97-2 & Manual Editing
;
_cell_angle_alpha 90
_cell_angle_beta 91.706(1)
_cell_angle_gamma 90
_cell_formula_units_Z 4
_cell_length_a 15.8365(7)
_cell_length_b 19.0317(9)
_cell_length_c 19.9246(9)
_cell_measurement_reflns_used 3299
_cell_measurement_temperature 100(1)
_cell_measurement_theta_max 19.06
_cell_measurement_theta_min 2.31
_cell_volume 6002.5(5)
_computing_cell_refinement 'SAINT, Bruker Version 6.02A, 2000'
_computing_data_collection 'SMART, Bruker Version 5.624, 2001'
_computing_data_reduction 'XPREP, Bruker Version 5.1/NT, 2000'
_computing_molecular_graphics
;
 PLUTO (Meetsma, 2003)
 PLATON (Spek, 1994)
;
_computing_publication_material 'PLATON (Spek, 1990)'
_computing_structure_refinement 'SHELXL-97 (Sheldrick, 1997)'
_computing_structure_solution
;
 DIRDIF-99 (Beurskens et al., 1999)
;
_diffrn_ambient_temperature 100(1)
_diffrn_detector_area_resol_mean '4096x4096 / 62x62 (binned 512)'
_diffrn_measured_fraction_theta_full 0.999
_diffrn_measured_fraction_theta_max 0.999
_diffrn_measurement_device_type
;
  Bruker Smart Apex
;
_diffrn_measurement_method 'phi and omega scans'
_diffrn_radiation_detector
;
  CCD area-detector
;
_diffrn_radiation_monochromator 'parallel mounted graphite'
_diffrn_radiation_source 'fine focus sealed Siemens Mo tube '
_diffrn_radiation_type MoK\a
_diffrn_radiation_wavelength 0.71073
_diffrn_reflns_av_R_equivalents 0.0986
_diffrn_reflns_av_sigmaI/netI 0.1038
_diffrn_reflns_limit_h_max 17
_diffrn_reflns_limit_h_min -17
_diffrn_reflns_limit_k_max 21
_diffrn_reflns_limit_k_min -21
_diffrn_reflns_limit_l_max 22
_diffrn_reflns_limit_l_min -22
_diffrn_reflns_number 37764
_diffrn_reflns_reduction_process
;
 Intensity data were corrected for Lorentz and polarization
  effects, decay and absorption and reduced to F~o~^2^
  using SAINT (Bruker, 2000) and SADABS (Sheldrick, 2001)
;
_diffrn_reflns_theta_full 23.53
_diffrn_reflns_theta_max 23.53
_diffrn_reflns_theta_min 2.31
_exptl_absorpt_coefficient_mu 0.329
_exptl_absorpt_correction_T_max 0.977
_exptl_absorpt_correction_T_min 0.893
_exptl_absorpt_correction_type multi-scan
_exptl_absorpt_process_details '(SADABS, Sheldrick, Bruker, 2000))'
_exptl_crystal_colour yellow
_exptl_crystal_density_diffrn 1.466
_exptl_crystal_description platelet
_exptl_crystal_F_000 2720
_exptl_crystal_size_max 0.30
_exptl_crystal_size_mid 0.08
_exptl_crystal_size_min 0.06
_refine_diff_density_max 0.730
_refine_diff_density_min -0.670
_refine_diff_density_rms 0.079
_refine_ls_extinction_method none
_refine_ls_goodness_of_fit_ref 1.018
_refine_ls_hydrogen_treatment constr
_refine_ls_matrix_type full
_refine_ls_number_parameters 825
_refine_ls_number_reflns 8909
_refine_ls_number_restraints 3
_refine_ls_restrained_S_all 1.018
_refine_ls_R_factor_all 0.1467
_refine_ls_R_factor_gt 0.0806
_refine_ls_shift/su_max 0.636
_refine_ls_shift/su_mean 0.008
_refine_ls_structure_factor_coef Fsqd
_refine_ls_weighting_details 'calc w=1/[\s^2^(Fo^2^)+(0.0958P)^2^+13.5780P] where P=(Fo^2^+2Fc^2^)/3'
_refine_ls_weighting_scheme calc
_refine_ls_wR_factor_gt 0.1900
_refine_ls_wR_factor_ref 0.2265
_reflns_number_gt 5039
_reflns_number_total 8909
_reflns_threshold_expression I>2\s(I)
_cod_data_source_file ja054544irom20050708_022532.cif
_cod_data_source_block global
_cod_original_sg_symbol_H-M 'P 21/c'
_cod_database_code 4112015
_vrn_publ_code_void_volume 0.0
_vrn_publ_code_frame_time_sec 30.0
_vrn_publ_code_meas_time_hour 18.3

loop_
_symmetry_equiv_pos_as_xyz
x,y,z
-x,1/2+y,1/2-z
-x,-y,-z
x,1/2-y,1/2+z

loop_
_atom_site_aniso_label
_atom_site_aniso_U_11
_atom_site_aniso_U_22
_atom_site_aniso_U_33
_atom_site_aniso_U_23
_atom_site_aniso_U_13
_atom_site_aniso_U_12
Sc1 0.0439(8) 0.0440(8) 0.0417(8) 0.0029(6) -0.0050(6) -0.0073(6)
Sc2 0.0427(8) 0.0399(7) 0.0406(8) 0.0014(6) 0.0014(6) -0.0029(6)
C1 0.070(6) 0.052(4) 0.045(5) 0.013(4) 0.011(4) 0.007(4)
C2 0.052(5) 0.059(5) 0.045(4) 0.013(4) -0.018(4) -0.012(4)
C3 0.064(6) 0.045(4) 0.066(5) 0.013(4) -0.003(4) 0.012(4)
C4 0.062(6) 0.056(5) 0.052(5) 0.006(4) -0.011(4) -0.022(4)
C5 0.042(5) 0.077(6) 0.066(6) 0.020(5) 0.003(4) -0.016(4)
C6 0.163(10) 0.074(6) 0.062(6) 0.007(5) 0.040(6) 0.039(6)
C7 0.077(6) 0.109(7) 0.065(6) 0.019(5) -0.018(5) -0.033(5)
C8 0.130(9) 0.086(7) 0.068(6) 0.016(5) 0.012(6) 0.035(6)
C9 0.162(11) 0.086(7) 0.089(7) 0.024(6) -0.023(7) -0.079(7)
C10 0.053(6) 0.140(9) 0.100(8) 0.050(7) -0.006(5) -0.004(6)
C11 0.058(6) 0.090(6) 0.056(5) -0.001(5) 0.010(4) -0.022(5)
C12 0.066(6) 0.065(5) 0.039(4) -0.006(4) 0.001(4) -0.005(4)
C13 0.066(5) 0.057(5) 0.047(5) -0.004(4) -0.003(4) -0.013(4)
C14 0.089(7) 0.077(6) 0.056(6) -0.015(4) -0.006(5) 0.023(6)
C15 0.037(5) 0.162(10) 0.049(5) -0.019(6) -0.007(4) 0.025(6)
C16 0.164(11) 0.169(11) 0.070(7) -0.020(7) 0.049(7) -0.116(10)
C17 0.135(9) 0.094(7) 0.049(5) 0.002(5) -0.030(6) 0.023(6)
C18 0.093(7) 0.124(8) 0.050(5) -0.020(5) -0.008(5) -0.051(6)
C19 0.31(2) 0.099(8) 0.063(7) -0.023(6) -0.001(9) 0.103(10)
C20 0.058(7) 0.43(3) 0.089(9) -0.049(12) 0.002(6) 0.062(11)
C21 0.035(4) 0.070(5) 0.063(5) -0.017(4) -0.007(4) 0.001(4)
C22 0.043(4) 0.061(5) 0.052(5) 0.000(4) 0.001(4) -0.003(4)
C23 0.051(5) 0.064(5) 0.069(6) -0.017(5) -0.012(4) -0.003(4)
C24 0.055(5) 0.061(5) 0.104(8) 0.015(6) -0.036(5) -0.015(4)
C25 0.051(5) 0.126(8) 0.051(5) -0.001(6) 0.008(4) -0.033(5)
C26 0.050(6) 0.123(8) 0.138(10) -0.067(7) -0.013(6) 0.019(5)
C27 0.081(7) 0.106(7) 0.071(6) 0.031(5) -0.020(5) -0.015(6)
C28 0.072(7) 0.138(9) 0.104(8) -0.068(7) -0.026(6) 0.024(6)
C29 0.100(9) 0.085(8) 0.32(2) 0.067(10) -0.100(11) -0.043(7)
C30 0.059(7) 0.315(19) 0.078(8) 0.060(10) 0.008(6) -0.048(9)
C31 0.035(5) 0.041(5) 0.213(15) -0.005(7) -0.011(8) -0.004(4)
C32 0.084(8) 0.172(13) 0.080(8) 0.073(9) 0.050(7) 0.078(9)
C33 0.089(8) 0.107(9) 0.111(10) -0.066(8) -0.065(8) 0.060(7)
C34 0.033(5) 0.090(7) 0.138(11) 0.067(8) -0.013(6) -0.011(5)
C35 0.047(6) 0.167(12) 0.047(6) -0.037(7) -0.012(5) 0.038(7)
C36 0.060(9) 0.078(9) 1.02(7) 0.01(2) -0.16(2) -0.010(7)
C37 0.192(17) 0.72(5) 0.23(2) 0.34(3) 0.170(17) 0.29(3)
C38 0.187(17) 0.40(3) 0.51(4) -0.39(3) -0.23(2) 0.22(2)
C39 0.074(9) 0.30(2) 0.64(5) 0.38(3) -0.080(16) -0.045(12)
C40 0.24(2) 0.80(6) 0.098(11) -0.20(2) -0.112(12) 0.37(3)
C65 0.063(6) 0.042(4) 0.036(5) 0.001(3) -0.001(4) 0.002(4)
F1 0.049(2) 0.051(2) 0.058(3) -0.016(2) 0.004(2) 0.0133(19)
F2 0.054(3) 0.064(3) 0.099(4) -0.005(2) -0.005(2) 0.027(2)
F3 0.051(3) 0.085(3) 0.089(3) 0.014(3) -0.021(2) 0.016(2)
F4 0.058(3) 0.080(3) 0.048(3) -0.001(2) -0.020(2) -0.002(2)
F5 0.045(2) 0.053(2) 0.042(2) -0.0092(18) -0.0070(18) 0.0063(19)
F6 0.045(2) 0.051(2) 0.057(3) -0.0096(19) -0.007(2) -0.0104(19)
F7 0.107(4) 0.047(2) 0.059(3) -0.011(2) -0.010(3) -0.026(2)
F8 0.133(4) 0.037(2) 0.053(3) -0.0083(19) -0.001(3) 0.010(2)
F9 0.086(3) 0.055(2) 0.057(3) 0.002(2) -0.002(2) 0.032(2)
F10 0.042(2) 0.047(2) 0.048(2) -0.0052(18) -0.0106(19) 0.0068(18)
F11 0.041(2) 0.061(2) 0.049(2) -0.0108(19) 0.0048(19) -0.0121(19)
F12 0.069(3) 0.071(3) 0.049(3) -0.006(2) 0.022(2) -0.012(2)
F13 0.082(3) 0.072(3) 0.032(2) -0.007(2) 0.006(2) 0.001(2)
F14 0.059(3) 0.062(2) 0.038(2) -0.0083(19) -0.011(2) -0.005(2)
F15 0.039(2) 0.052(2) 0.036(2) -0.0034(17) -0.0032(17) -0.0086(17)
F16 0.051(2) 0.042(2) 0.051(2) -0.0075(18) -0.0022(19) 0.0010(18)
F17 0.089(3) 0.059(3) 0.070(3) 0.019(2) -0.007(3) -0.026(2)
F18 0.072(3) 0.116(4) 0.072(3) 0.037(3) 0.012(3) -0.028(3)
F19 0.054(3) 0.120(4) 0.045(3) 0.006(3) 0.013(2) 0.010(3)
F20 0.053(3) 0.062(3) 0.043(2) -0.0048(19) 0.0074(19) 0.016(2)
C41 0.037(4) 0.033(4) 0.041(4) -0.004(3) -0.003(3) 0.000(3)
C42 0.036(4) 0.049(4) 0.050(5) -0.011(4) -0.002(3) 0.000(3)
C43 0.034(4) 0.053(5) 0.075(6) -0.008(4) -0.002(4) 0.006(4)
C44 0.033(4) 0.066(5) 0.061(5) 0.020(4) -0.015(4) 0.008(4)
C45 0.034(4) 0.056(4) 0.045(5) -0.003(4) -0.005(3) 0.000(4)
C46 0.031(4) 0.047(4) 0.050(5) 0.000(3) -0.002(3) 0.001(3)
C47 0.044(4) 0.040(4) 0.024(3) -0.003(3) 0.004(3) -0.006(3)
C48 0.055(5) 0.046(4) 0.031(4) -0.002(3) 0.001(3) -0.002(4)
C49 0.071(5) 0.038(4) 0.039(4) -0.007(3) 0.007(4) -0.011(4)
C50 0.090(7) 0.040(4) 0.035(4) -0.003(3) 0.003(4) 0.010(4)
C51 0.066(5) 0.048(4) 0.035(4) -0.004(3) 0.003(4) 0.009(4)
C52 0.050(5) 0.043(4) 0.028(4) -0.004(3) 0.001(3) 0.007(4)
C53 0.036(4) 0.036(3) 0.036(4) 0.000(3) 0.002(3) 0.000(3)
C54 0.043(4) 0.036(4) 0.045(4) -0.009(3) -0.001(4) -0.001(3)
C55 0.056(5) 0.045(4) 0.042(5) -0.008(3) 0.018(4) -0.004(4)
C56 0.063(5) 0.050(4) 0.030(4) -0.007(3) 0.003(4) 0.004(4)
C57 0.047(4) 0.038(4) 0.040(4) -0.009(3) -0.004(4) -0.004(3)
C58 0.040(4) 0.034(4) 0.042(4) -0.010(3) 0.004(3) -0.001(3)
C59 0.032(4) 0.043(4) 0.028(4) 0.003(3) -0.006(3) 0.004(3)
C60 0.037(4) 0.048(4) 0.037(4) 0.003(3) -0.006(3) 0.001(3)
C61 0.054(5) 0.049(5) 0.055(5) 0.015(4) -0.013(4) -0.012(4)
C62 0.043(5) 0.085(6) 0.039(4) 0.020(4) -0.001(4) -0.021(4)
C63 0.045(4) 0.072(5) 0.032(4) 0.004(4) -0.002(3) 0.005(4)
C64 0.039(4) 0.054(5) 0.035(4) 0.004(3) -0.006(3) 0.006(3)
B 0.029(4) 0.042(4) 0.040(5) -0.011(3) -0.001(3) 0.005(3)

loop_
_atom_site_label
_atom_site_type_symbol
_atom_site_thermal_displace_type
_atom_site_fract_x
_atom_site_fract_y
_atom_site_fract_z
_atom_site_occupancy
_atom_site_U_iso_or_equiv
Sc1 Sc Uani 0.23967(8) 0.15808(7) 0.41970(7) 1.000 0.0433(5)
Sc2 Sc Uani 0.24578(8) 0.40967(6) 0.48493(6) 1.000 0.0411(4)
F1 F Uani 0.6215(2) 0.29607(19) 0.3747(2) 1.000 0.0526(14)
F2 F Uani 0.5109(3) 0.3582(2) 0.2935(2) 1.000 0.0725(19)
F3 F Uani 0.4892(3) 0.3160(2) 0.1639(2) 1.000 0.0755(17)
F4 F Uani 0.5867(3) 0.2104(2) 0.1159(2) 1.000 0.0624(17)
F5 F Uani 0.7053(2) 0.15293(19) 0.19361(18) 1.000 0.0468(12)
F6 F Uani 0.6165(2) 0.07628(19) 0.28462(19) 1.000 0.0512(14)
F7 F Uani 0.6419(3) -0.0607(2) 0.2759(2) 1.000 0.0712(18)
F8 F Uani 0.7934(3) -0.1181(2) 0.3121(2) 1.000 0.0744(18)
F9 F Uani 0.9185(3) -0.0341(2) 0.3650(2) 1.000 0.0661(16)
F10 F Uani 0.8955(2) 0.10389(18) 0.37249(18) 1.000 0.0459(12)
F11 F Uani 0.6119(2) 0.15172(19) 0.41562(19) 1.000 0.0503(12)
F12 F Uani 0.6085(3) 0.1543(2) 0.5494(2) 1.000 0.0626(17)
F13 F Uani 0.7466(3) 0.1989(2) 0.62305(19) 1.000 0.0619(16)
F14 F Uani 0.8852(3) 0.2443(2) 0.55825(18) 1.000 0.0532(14)
F15 F Uani 0.8899(2) 0.24349(18) 0.42602(17) 1.000 0.0424(12)
F16 F Uani 0.7851(2) 0.33314(18) 0.34154(19) 1.000 0.0481(12)
F17 F Uani 0.8949(3) 0.4092(2) 0.2739(2) 1.000 0.0729(17)
F18 F Uani 0.9983(3) 0.3466(3) 0.1851(2) 1.000 0.0865(19)
F19 F Uani 0.9901(3) 0.2050(3) 0.1671(2) 1.000 0.0728(19)
F20 F Uani 0.8843(2) 0.1282(2) 0.23375(18) 1.000 0.0525(16)
C1 C Uani 0.1958(5) 0.1610(4) 0.5378(4) 1.000 0.055(3)
C2 C Uani 0.2753(5) 0.1253(4) 0.5363(4) 1.000 0.052(3)
C3 C Uani 0.2626(5) 0.0625(4) 0.5020(4) 1.000 0.058(3)
C4 C Uani 0.1763(5) 0.0582(4) 0.4820(4) 1.000 0.057(3)
C5 C Uani 0.1366(5) 0.1193(5) 0.5023(4) 1.000 0.062(3)
C6 C Uani 0.1769(7) 0.2253(4) 0.5795(4) 1.000 0.099(4)
C7 C Uani 0.3560(5) 0.1477(5) 0.5709(4) 1.000 0.084(4)
C8 C Uani 0.3272(7) 0.0046(5) 0.4980(4) 1.000 0.094(4)
C9 C Uani 0.1317(7) -0.0071(5) 0.4547(5) 1.000 0.113(5)
C10 C Uani 0.0435(5) 0.1349(6) 0.4964(5) 1.000 0.098(4)
C11 C Uani 0.2958(6) 0.1924(5) 0.3096(4) 1.000 0.068(3)
C12 C Uani 0.2119(5) 0.1798(4) 0.2999(3) 1.000 0.057(3)
C13 C Uani 0.1958(5) 0.1088(4) 0.3101(4) 1.000 0.057(3)
C14 C Uani 0.2702(7) 0.0746(5) 0.3277(4) 1.000 0.074(4)
C15 C Uani 0.3353(5) 0.1294(7) 0.3283(4) 1.000 0.083(4)
C16 C Uani 0.3417(8) 0.2611(6) 0.2955(5) 1.000 0.133(6)
C17 C Uani 0.1453(7) 0.2323(5) 0.2733(4) 1.000 0.093(4)
C18 C Uani 0.1081(6) 0.0776(5) 0.2949(4) 1.000 0.089(4)
C19 C Uani 0.2824(10) -0.0040(6) 0.3283(5) 1.000 0.157(8)
C20 C Uani 0.4281(6) 0.1176(10) 0.3406(6) 1.000 0.192(11)
C21 C Uani 0.3981(4) 0.3833(4) 0.5013(4) 1.000 0.056(3)
C22 C Uani 0.3675(4) 0.3963(4) 0.5647(4) 1.000 0.052(3)
C23 C Uani 0.3432(5) 0.4660(4) 0.5698(4) 1.000 0.062(3)
C24 C Uani 0.3580(5) 0.4985(4) 0.5085(5) 1.000 0.074(4)
C25 C Uani 0.3912(5) 0.4466(6) 0.4654(4) 1.000 0.076(4)
C26 C Uani 0.4430(5) 0.3187(5) 0.4767(5) 1.000 0.104(5)
C27 C Uani 0.3725(6) 0.3455(5) 0.6241(4) 1.000 0.086(4)
C28 C Uani 0.3207(6) 0.5008(6) 0.6356(5) 1.000 0.105(5)
C29 C Uani 0.3579(8) 0.5774(5) 0.4952(9) 1.000 0.170(8)
C30 C Uani 0.4181(6) 0.4649(9) 0.3945(5) 1.000 0.151(7)
C31 C Uani 0.0944(6) 0.4020(4) 0.4561(10) 1.000 0.097(6)
C32 C Uani 0.1003(8) 0.4340(10) 0.5155(7) 1.000 0.111(6)
C33 C Uani 0.1368(8) 0.4978(7) 0.5070(8) 1.000 0.104(5)
C34 C Uani 0.1527(5) 0.5031(6) 0.4406(8) 1.000 0.087(5)
C35 C Uani 0.1285(6) 0.4446(8) 0.4113(4) 1.000 0.087(5)
C36 C Uani 0.0450(8) 0.3376(7) 0.4414(18) 1.000 0.39(2)
C37 C Uani 0.0656(11) 0.4106(16) 0.5821(9) 1.000 0.377(19)
C38 C Uani 0.1375(11) 0.5515(12) 0.5605(13) 1.000 0.370(18)
C39 C Uani 0.1813(8) 0.5697(10) 0.4087(14) 1.000 0.340(18)
C40 C Uani 0.1286(12) 0.4316(16) 0.3387(7) 1.000 0.38(2)
C41 C Uani 0.6689(4) 0.2188(3) 0.2897(3) 1.000 0.037(2)
C42 C Uani 0.6171(4) 0.2717(3) 0.3104(4) 1.000 0.045(3)
C43 C Uani 0.5575(4) 0.3052(4) 0.2693(4) 1.000 0.054(3)
C44 C Uani 0.5468(4) 0.2843(4) 0.2049(4) 1.000 0.054(3)
C45 C Uani 0.5950(4) 0.2316(4) 0.1801(3) 1.000 0.045(3)
C46 C Uani 0.6557(4) 0.2017(3) 0.2222(3) 1.000 0.043(3)
C47 C Uani 0.7565(4) 0.0984(3) 0.3262(3) 1.000 0.036(2)
C48 C Uani 0.6945(5) 0.0523(3) 0.3043(3) 1.000 0.044(3)
C49 C Uani 0.7055(5) -0.0193(3) 0.3000(3) 1.000 0.049(3)
C50 C Uani 0.7813(6) -0.0485(4) 0.3192(3) 1.000 0.055(3)
C51 C Uani 0.8440(5) -0.0060(4) 0.3447(3) 1.000 0.050(3)
C52 C Uani 0.8310(4) 0.0652(3) 0.3485(3) 1.000 0.040(3)
C53 C Uani 0.7501(4) 0.1986(3) 0.4136(3) 1.000 0.036(2)
C54 C Uani 0.6812(4) 0.1775(3) 0.4497(3) 1.000 0.041(2)
C55 C Uani 0.6777(5) 0.1777(3) 0.5183(3) 1.000 0.047(3)
C56 C Uani 0.7472(5) 0.2003(3) 0.5555(3) 1.000 0.048(3)
C57 C Uani 0.8163(4) 0.2224(3) 0.5226(3) 1.000 0.042(2)
C58 C Uani 0.8182(4) 0.2211(3) 0.4536(3) 1.000 0.039(2)
C59 C Uani 0.8282(4) 0.2259(3) 0.2933(3) 1.000 0.034(2)
C60 C Uani 0.8360(4) 0.2984(3) 0.2991(3) 1.000 0.041(2)
C61 C Uani 0.8914(5) 0.3386(4) 0.2644(4) 1.000 0.053(3)
C62 C Uani 0.9438(5) 0.3077(4) 0.2201(4) 1.000 0.056(3)
C63 C Uani 0.9401(4) 0.2369(4) 0.2116(3) 1.000 0.050(3)
C64 C Uani 0.8831(4) 0.1976(4) 0.2467(3) 1.000 0.043(3)
C65 C Uani 0.2414(5) 0.2845(4) 0.4439(4) 1.000 0.047(3)
B B Uani 0.7512(4) 0.1859(4) 0.3304(4) 1.000 0.037(3)
H6 H Uiso 0.13395 0.21363 0.61206 1.000 0.1482
H6' H Uiso 0.15594 0.26305 0.54998 1.000 0.1482
H6" H Uiso 0.22864 0.24076 0.60330 1.000 0.1482
H7 H Uiso 0.38024 0.10807 0.59625 1.000 0.1260
H7' H Uiso 0.34469 0.18651 0.60169 1.000 0.1260
H7" H Uiso 0.39606 0.16330 0.53738 1.000 0.1260
H8 H Uiso 0.38112 0.02430 0.48407 1.000 0.1421
H8' H Uiso 0.30764 -0.03059 0.46516 1.000 0.1421
H8" H Uiso 0.33490 -0.01760 0.54215 1.000 0.1421
H9 H Uiso 0.11525 -0.03700 0.49221 1.000 0.1694
H9' H Uiso 0.17002 -0.03319 0.42609 1.000 0.1694
H9" H Uiso 0.08123 0.00677 0.42837 1.000 0.1694
H10 H Uiso 0.01519 0.11527 0.53522 1.000 0.1463
H10' H Uiso 0.01985 0.11367 0.45511 1.000 0.1463
H10" H Uiso 0.03481 0.18586 0.49491 1.000 0.1463
H16 H Uiso 0.36056 0.26103 0.24908 1.000 0.2001
H16' H Uiso 0.39080 0.26562 0.32631 1.000 0.2001
H16" H Uiso 0.30329 0.30069 0.30200 1.000 0.2001
H17 H Uiso 0.16656 0.28033 0.27957 1.000 0.1402
H17' H Uiso 0.09310 0.22648 0.29783 1.000 0.1402
H17" H Uiso 0.13387 0.22376 0.22534 1.000 0.1402
H18 H Uiso 0.09421 0.08233 0.24683 1.000 0.1340
H18' H Uiso 0.06595 0.10263 0.32080 1.000 0.1340
H18" H Uiso 0.10805 0.02771 0.30723 1.000 0.1340
H19 H Uiso 0.23399 -0.02641 0.34917 1.000 0.2368
H19' H Uiso 0.33421 -0.01563 0.35400 1.000 0.2368
H19" H Uiso 0.28680 -0.02103 0.28212 1.000 0.2368
H20 H Uiso 0.45693 0.11882 0.29773 1.000 0.2863
H20' H Uiso 0.43714 0.07171 0.36191 1.000 0.2863
H20" H Uiso 0.45100 0.15459 0.37013 1.000 0.2863
H26 H Uiso 0.49218 0.30889 0.50625 1.000 0.1556
H26' H Uiso 0.46165 0.32677 0.43089 1.000 0.1556
H26" H Uiso 0.40432 0.27853 0.47701 1.000 0.1556
H27 H Uiso 0.38193 0.29768 0.60765 1.000 0.1296
H27' H Uiso 0.31947 0.34706 0.64817 1.000 0.1296
H27" H Uiso 0.41940 0.35911 0.65461 1.000 0.1296
H28 H Uiso 0.27008 0.47862 0.65314 1.000 0.1580
H28' H Uiso 0.30983 0.55093 0.62794 1.000 0.1580
H28" H Uiso 0.36782 0.49542 0.66826 1.000 0.1580
H29 H Uiso 0.32277 0.60098 0.52805 1.000 0.2566
H29' H Uiso 0.33505 0.58656 0.44982 1.000 0.2566
H29" H Uiso 0.41582 0.59535 0.49930 1.000 0.2566
H30 H Uiso 0.41762 0.42225 0.36692 1.000 0.2258
H30' H Uiso 0.47522 0.48471 0.39652 1.000 0.2258
H30" H Uiso 0.37873 0.49932 0.37474 1.000 0.2258
H36 H Uiso -0.00303 0.34914 0.41124 1.000 0.5857
H36' H Uiso 0.02430 0.31812 0.48332 1.000 0.5857
H36" H Uiso 0.08107 0.30297 0.41980 1.000 0.5857
H37 H Uiso 0.02282 0.44421 0.59639 1.000 0.5652
H37' H Uiso 0.11168 0.40857 0.61605 1.000 0.5652
H37" H Uiso 0.04001 0.36398 0.57700 1.000 0.5652
H38 H Uiso 0.17046 0.59226 0.54644 1.000 0.5574
H38' H Uiso 0.16298 0.53177 0.60174 1.000 0.5574
H38" H Uiso 0.07941 0.56624 0.56880 1.000 0.5574
H39 H Uiso 0.13405 0.60287 0.40555 1.000 0.5099
H39' H Uiso 0.20118 0.55958 0.36358 1.000 0.5099
H39" H Uiso 0.22746 0.59027 0.43601 1.000 0.5099
H40 H Uiso 0.09945 0.47016 0.31505 1.000 0.5733
H40' H Uiso 0.09944 0.38727 0.32861 1.000 0.5733
H40" H Uiso 0.18700 0.42872 0.32398 1.000 0.5733
H65 H Uiso 0.271(5) 0.298(5) 0.403(3) 1.000 0.11(3)
H65' H Uiso 0.1801(14) 0.285(3) 0.443(3) 1.000 0.06(2)
H65" H Uiso 0.267(4) 0.281(3) 0.4888(16) 1.000 0.05(2)

loop_
_atom_type_symbol
_atom_type_description
_atom_type_scat_dispersion_real
_atom_type_scat_dispersion_imag
_atom_type_scat_source
Sc Sc 0.2519 0.3716 'International Tables Vol C Tables 4.2.6.8 and 6.1.1.4'
F F 0.0171 0.0103 'International Tables Vol C Tables 4.2.6.8 and 6.1.1.4'
B B 0.0013 0.0007 'International Tables Vol C Tables 4.2.6.8 and 6.1.1.4'
H H 0.0000 0.0000 'International Tables Vol C Tables 4.2.6.8 and 6.1.1.4'
C C 0.0033 0.0016 'International Tables Vol C Tables 4.2.6.8 and 6.1.1.4'

loop_
_geom_angle_atom_site_label_1
_geom_angle_atom_site_label_2
_geom_angle_atom_site_label_3
_geom_angle
_geom_angle_publ_flag
C1 Sc1 C2 33.8(3) yes
C1 Sc1 C3 54.9(3) yes
C1 Sc1 C4 54.3(3) yes
C1 Sc1 C5 33.0(3) yes
C1 Sc1 C11 162.6(3) yes
C1 Sc1 C12 151.1(3) yes
C1 Sc1 C13 140.7(3) yes
C1 Sc1 C14 141.5(3) yes
C1 Sc1 C15 154.7(3) yes
C1 Sc1 C65 78.0(3) yes
C2 Sc1 C3 32.8(3) yes
C2 Sc1 C4 54.6(3) yes
C2 Sc1 C5 55.3(3) yes
C2 Sc1 C11 145.7(3) yes
C2 Sc1 C12 174.1(3) yes
C2 Sc1 C13 142.6(3) yes
C2 Sc1 C14 119.4(3) yes
C2 Sc1 C15 120.9(3) yes
C2 Sc1 C65 93.6(3) yes
C3 Sc1 C4 33.1(3) yes
C3 Sc1 C5 54.8(3) yes
C3 Sc1 C11 137.1(3) yes
C3 Sc1 C12 142.2(3) yes
C3 Sc1 C13 109.9(3) yes
C3 Sc1 C14 89.5(3) yes
C3 Sc1 C15 104.3(3) yes
C3 Sc1 C65 126.3(3) yes
C4 Sc1 C5 32.5(3) yes
C4 Sc1 C11 143.2(3) yes
C4 Sc1 C12 123.3(3) yes
C4 Sc1 C13 92.5(3) yes
C4 Sc1 C14 88.3(3) yes
C4 Sc1 C15 117.6(4) yes
C4 Sc1 C65 130.6(3) yes
C5 Sc1 C11 158.7(3) yes
C5 Sc1 C12 126.7(3) yes
C5 Sc1 C13 107.7(3) yes
C5 Sc1 C14 116.6(3) yes
C5 Sc1 C15 149.4(4) yes
C5 Sc1 C65 99.6(3) yes
C11 Sc1 C12 32.0(3) yes
C11 Sc1 C13 54.1(3) yes
C11 Sc1 C14 55.4(3) yes
C11 Sc1 C15 32.9(4) yes
C11 Sc1 C65 85.0(3) yes
C12 Sc1 C13 32.9(3) yes
C12 Sc1 C14 54.7(3) yes
C12 Sc1 C15 54.1(3) yes
C12 Sc1 C65 91.5(3) yes
C13 Sc1 C14 32.5(3) yes
C13 Sc1 C15 54.7(3) yes
C13 Sc1 C65 123.4(3) yes
C14 Sc1 C15 34.5(4) yes
C14 Sc1 C65 140.4(3) yes
C15 Sc1 C65 111.0(4) yes
C21 Sc2 C22 32.6(3) yes
C21 Sc2 C23 54.4(3) yes
C21 Sc2 C24 54.9(3) yes
C21 Sc2 C25 33.1(3) yes
C21 Sc2 C31 163.8(3) yes
C21 Sc2 C32 158.0(4) yes
C21 Sc2 C33 143.3(4) yes
C21 Sc2 C34 140.0(3) yes
C21 Sc2 C35 149.4(3) yes
C21 Sc2 C65 82.4(3) yes
C22 Sc2 C23 32.4(2) yes
C22 Sc2 C24 53.9(3) yes
C22 Sc2 C25 54.1(3) yes
C22 Sc2 C31 151.8(5) yes
C22 Sc2 C32 125.5(4) yes
C22 Sc2 C33 119.6(4) yes
C22 Sc2 C34 138.8(3) yes
C22 Sc2 C35 169.9(4) yes
C22 Sc2 C65 97.2(3) yes
C23 Sc2 C24 32.5(3) yes
C23 Sc2 C25 54.5(3) yes
C23 Sc2 C31 139.8(4) yes
C23 Sc2 C32 108.5(4) yes
C23 Sc2 C33 90.5(4) yes
C23 Sc2 C34 106.5(3) yes
C23 Sc2 C35 137.6(4) yes
C23 Sc2 C65 129.5(3) yes
C24 Sc2 C25 33.4(3) yes
C24 Sc2 C31 140.6(3) yes
C24 Sc2 C32 119.8(5) yes
C24 Sc2 C33 90.2(4) yes
C24 Sc2 C34 89.6(3) yes
C24 Sc2 C35 117.3(4) yes
C24 Sc2 C65 135.8(3) yes
C25 Sc2 C31 153.7(5) yes
C25 Sc2 C32 151.9(5) yes
C25 Sc2 C33 120.1(4) yes
C25 Sc2 C34 107.0(3) yes
C25 Sc2 C35 122.1(3) yes
C25 Sc2 C65 103.7(3) yes
C31 Sc2 C32 31.6(5) yes
C31 Sc2 C33 52.8(4) yes
C31 Sc2 C34 52.2(3) yes
C31 Sc2 C35 31.7(5) yes
C31 Sc2 C65 81.4(3) yes
C32 Sc2 C33 32.2(5) yes
C32 Sc2 C34 52.6(5) yes
C32 Sc2 C35 52.3(4) yes
C32 Sc2 C65 104.1(5) yes
C33 Sc2 C34 32.1(5) yes
C33 Sc2 C35 52.5(5) yes
C33 Sc2 C65 133.7(4) yes
C34 Sc2 C35 31.1(5) yes
C34 Sc2 C65 123.9(4) yes
C35 Sc2 C65 92.8(4) yes
Sc1 C1 C2 72.4(4) yes
Sc1 C1 C5 73.2(5) yes
Sc1 C1 C6 127.3(5) yes
C2 C1 C5 107.2(7) no
C2 C1 C6 125.7(7) no
C5 C1 C6 126.4(8) no
Sc1 C2 C1 73.8(5) yes
Sc1 C2 C3 74.2(5) yes
Sc1 C2 C7 122.2(5) yes
C1 C2 C3 107.7(7) no
C1 C2 C7 126.5(7) no
C3 C2 C7 125.5(7) no
Sc1 C3 C2 73.1(5) yes
Sc1 C3 C4 74.6(4) yes
Sc1 C3 C8 126.2(5) yes
C2 C3 C4 108.2(7) no
C2 C3 C8 124.5(7) no
C4 C3 C8 126.5(7) no
Sc1 C4 C3 72.3(4) yes
Sc1 C4 C5 72.5(5) yes
Sc1 C4 C9 129.3(6) yes
C3 C4 C5 108.2(7) no
C3 C4 C9 125.6(7) no
C5 C4 C9 125.4(8) no
Sc1 C5 C1 73.8(5) yes
Sc1 C5 C4 75.0(5) yes
Sc1 C5 C10 123.7(6) yes
C1 C5 C4 108.6(7) no
C1 C5 C10 124.5(8) no
C4 C5 C10 126.4(8) no
Sc1 C11 C12 72.8(4) yes
Sc1 C11 C15 73.0(5) yes
Sc1 C11 C16 125.0(6) yes
C12 C11 C15 108.3(8) no
C12 C11 C16 126.5(9) no
C15 C11 C16 124.9(9) no
Sc1 C12 C11 75.2(4) yes
Sc1 C12 C13 73.9(4) yes
Sc1 C12 C17 123.2(5) yes
C11 C12 C13 109.5(7) no
C11 C12 C17 126.4(8) no
C13 C12 C17 123.7(7) no
Sc1 C13 C12 73.2(4) yes
Sc1 C13 C14 74.8(5) yes
Sc1 C13 C18 123.6(5) yes
C12 C13 C14 109.6(7) no
C12 C13 C18 121.1(7) no
C14 C13 C18 128.9(8) no
Sc1 C14 C13 72.7(5) yes
Sc1 C14 C15 72.0(5) yes
Sc1 C14 C19 131.0(6) yes
C13 C14 C15 105.1(8) no
C13 C14 C19 125.2(10) no
C15 C14 C19 128.0(11) no
Sc1 C15 C11 74.2(5) yes
Sc1 C15 C14 73.5(5) yes
Sc1 C15 C20 122.2(6) yes
C11 C15 C14 107.4(8) no
C11 C15 C20 126.9(12) no
C14 C15 C20 125.5(12) no
Sc2 C21 C22 73.7(4) yes
Sc2 C21 C25 72.4(4) yes
Sc2 C21 C26 126.1(5) yes
C22 C21 C25 106.7(7) no
C22 C21 C26 128.4(7) no
C25 C21 C26 124.3(7) no
Sc2 C22 C21 73.8(4) yes
Sc2 C22 C23 74.7(4) yes
Sc2 C22 C27 125.7(5) yes
C21 C22 C23 110.0(7) no
C21 C22 C27 125.5(7) no
C23 C22 C27 123.8(7) no
Sc2 C23 C22 72.9(4) yes
Sc2 C23 C24 73.4(5) yes
Sc2 C23 C28 128.0(6) yes
C22 C23 C24 107.8(7) no
C22 C23 C28 123.6(8) no
C24 C23 C28 127.7(8) no
Sc2 C24 C23 74.1(5) yes
Sc2 C24 C25 71.8(5) yes
Sc2 C24 C29 129.8(7) yes
C23 C24 C25 107.2(7) no
C23 C24 C29 126.1(10) no
C25 C24 C29 125.3(10) no
Sc2 C25 C21 74.5(5) yes
Sc2 C25 C24 74.7(5) yes
Sc2 C25 C30 120.1(6) yes
C21 C25 C24 108.3(7) no
C21 C25 C30 130.3(10) no
C24 C25 C30 121.3(10) no
Sc2 C31 C32 73.9(8) yes
Sc2 C31 C35 73.0(6) yes
Sc2 C31 C36 127.1(7) yes
C32 C31 C35 107.3(11) no
C32 C31 C36 125.3(19) no
C35 C31 C36 126(2) no
Sc2 C32 C31 74.6(7) yes
Sc2 C32 C33 74.4(8) yes
Sc2 C32 C37 122.0(11) yes
C31 C32 C33 108.5(13) no
C31 C32 C37 128.7(17) no
C33 C32 C37 122.5(17) no
Sc2 C33 C32 73.5(8) yes
Sc2 C33 C34 74.0(7) yes
Sc2 C33 C38 127.7(11) yes
C32 C33 C34 106.3(12) no
C32 C33 C38 121.5(15) no
C34 C33 C38 130.9(14) no
Sc2 C34 C33 73.9(8) yes
Sc2 C34 C35 73.1(7) yes
Sc2 C34 C39 125.5(7) yes
C33 C34 C35 108.1(11) no
C33 C34 C39 123.0(15) no
C35 C34 C39 128.3(16) no
Sc2 C35 C31 75.3(7) yes
Sc2 C35 C34 75.8(6) yes
Sc2 C35 C40 121.8(10) yes
C31 C35 C34 109.8(11) no
C31 C35 C40 124.8(16) no
C34 C35 C40 125.0(16) no
Sc1 C65 Sc2 172.4(4) yes
C1 C6 H6 109.44 no
C1 C6 H6' 109.40 no
C1 C6 H6" 109.40 no
H6 C6 H6' 109.53 no
H6 C6 H6" 109.56 no
H6' C6 H6" 109.50 no
C2 C7 H7 109.54 no
C2 C7 H7' 109.49 no
C2 C7 H7" 109.48 no
H7 C7 H7' 109.49 no
H7 C7 H7" 109.43 no
H7' C7 H7" 109.40 no
C3 C8 H8 109.49 no
C3 C8 H8' 109.47 no
C3 C8 H8" 109.52 no
H8 C8 H8' 109.45 no
H8 C8 H8" 109.44 no
H8' C8 H8" 109.45 no
C4 C9 H9 109.42 no
C4 C9 H9' 109.44 no
C4 C9 H9" 109.52 no
H9 C9 H9' 109.42 no
H9 C9 H9" 109.49 no
H9' C9 H9" 109.55 no
C5 C10 H10 109.48 no
C5 C10 H10' 109.45 no
C5 C10 H10" 109.51 no
H10 C10 H10' 109.44 no
H10 C10 H10" 109.53 no
H10' C10 H10" 109.42 no
C11 C16 H16 109.43 no
C11 C16 H16' 109.47 no
C11 C16 H16" 109.49 no
H16 C16 H16' 109.44 no
H16 C16 H16" 109.49 no
H16' C16 H16" 109.51 no
C12 C17 H17 109.44 no
C12 C17 H17' 109.60 no
C12 C17 H17" 109.47 no
H17 C17 H17' 109.49 no
H17 C17 H17" 109.34 no
H17' C17 H17" 109.48 no
C13 C18 H18 109.46 no
C13 C18 H18' 109.59 no
C13 C18 H18" 109.46 no
H18 C18 H18' 109.48 no
H18 C18 H18" 109.38 no
H18' C18 H18" 109.47 no
C14 C19 H19 109.46 no
C14 C19 H19' 109.47 no
C14 C19 H19" 109.47 no
H19 C19 H19' 109.47 no
H19 C19 H19" 109.43 no
H19' C19 H19" 109.53 no
C15 C20 H20 109.48 no
C15 C20 H20' 109.52 no
C15 C20 H20" 109.50 no
H20 C20 H20' 109.44 no
H20 C20 H20" 109.41 no
H20' C20 H20" 109.48 no
C21 C26 H26 109.49 no
C21 C26 H26' 109.44 no
C21 C26 H26" 109.44 no
H26 C26 H26' 109.47 no
H26 C26 H26" 109.47 no
H26' C26 H26" 109.51 no
C22 C27 H27 109.47 no
C22 C27 H27' 109.54 no
C22 C27 H27" 109.50 no
H27 C27 H27' 109.46 no
H27 C27 H27" 109.42 no
H27' C27 H27" 109.45 no
C23 C28 H28 109.58 no
C23 C28 H28' 109.52 no
C23 C28 H28" 109.48 no
H28 C28 H28' 109.45 no
H28 C28 H28" 109.44 no
H28' C28 H28" 109.35 no
C24 C29 H29 109.42 no
C24 C29 H29' 109.52 no
C24 C29 H29" 109.43 no
H29 C29 H29' 109.48 no
H29 C29 H29" 109.46 no
H29' C29 H29" 109.52 no
C25 C30 H30 109.38 no
C25 C30 H30' 109.41 no
C25 C30 H30" 109.43 no
H30 C30 H30' 109.48 no
H30 C30 H30" 109.54 no
H30' C30 H30" 109.59 no
C31 C36 H36 109.39 no
C31 C36 H36' 109.48 no
C31 C36 H36" 109.42 no
H36 C36 H36' 109.54 no
H36 C36 H36" 109.47 no
H36' C36 H36" 109.53 no
C32 C37 H37 109.50 no
C32 C37 H37' 109.46 no
C32 C37 H37" 109.54 no
H37 C37 H37' 109.38 no
H37 C37 H37" 109.50 no
H37' C37 H37" 109.44 no
C33 C38 H38 109.51 no
C33 C38 H38' 109.53 no
C33 C38 H38" 109.44 no
H38 C38 H38' 109.48 no
H38 C38 H38" 109.39 no
H38' C38 H38" 109.47 no
C34 C39 H39 109.47 no
C34 C39 H39' 109.45 no
C34 C39 H39" 109.47 no
H39 C39 H39' 109.47 no
H39 C39 H39" 109.51 no
H39' C39 H39" 109.46 no
C35 C40 H40 109.47 no
C35 C40 H40' 109.46 no
C35 C40 H40" 109.46 no
H40 C40 H40' 109.49 no
H40 C40 H40" 109.46 no
H40' C40 H40" 109.49 no
Sc1 C65 H65 96(5) no
Sc1 C65 H65' 90(3) no
Sc1 C65 H65" 97(3) no
Sc2 C65 H65 91(5) no
Sc2 C65 H65' 91(3) no
Sc2 C65 H65" 76(3) no
H65 C65 H65' 119(6) no
H65 C65 H65" 126(6) no
H65' C65 H65" 114(5) no
C42 C41 C46 112.8(6) no
C42 C41 B 127.3(6) yes
C46 C41 B 118.9(5) yes
F1 C42 C41 121.3(6) yes
F1 C42 C43 114.4(6) yes
C41 C42 C43 124.3(7) no
F2 C43 C42 120.2(7) yes
F2 C43 C44 120.4(6) yes
C42 C43 C44 119.4(7) no
F3 C44 C43 120.5(6) yes
F3 C44 C45 119.1(7) yes
C43 C44 C45 120.4(7) no
F4 C45 C44 121.8(6) yes
F4 C45 C46 120.1(6) yes
C44 C45 C46 118.1(6) no
F5 C46 C41 119.6(5) yes
F5 C46 C45 115.5(5) yes
C41 C46 C45 124.9(6) no
C48 C47 C52 113.5(5) no
C48 C47 B 127.9(6) yes
C52 C47 B 118.5(5) yes
F6 C48 C47 120.6(5) yes
F6 C48 C49 115.4(6) yes
C47 C48 C49 124.0(7) no
F7 C49 C48 120.2(7) yes
F7 C49 C50 120.0(6) yes
C48 C49 C50 119.8(7) no
F8 C50 C49 119.8(7) yes
F8 C50 C51 121.1(8) yes
C49 C50 C51 119.1(7) no
F9 C51 C50 119.8(7) yes
F9 C51 C52 120.5(6) yes
C50 C51 C52 119.7(7) no
F10 C52 C47 119.6(5) yes
F10 C52 C51 116.7(6) yes
C47 C52 C51 123.7(6) no
C54 C53 C58 113.7(5) no
C54 C53 B 120.2(5) yes
C58 C53 B 125.5(5) yes
F11 C54 C53 118.7(5) yes
F11 C54 C55 116.2(6) yes
C53 C54 C55 125.0(6) no
F12 C55 C54 121.0(6) yes
F12 C55 C56 120.2(5) yes
C54 C55 C56 118.8(7) no
F13 C56 C55 120.2(6) yes
F13 C56 C57 121.2(6) yes
C55 C56 C57 118.6(6) no
F14 C57 C56 119.4(5) yes
F14 C57 C58 119.3(5) yes
C56 C57 C58 121.2(6) no
F15 C58 C53 120.9(5) yes
F15 C58 C57 116.5(5) yes
C53 C58 C57 122.6(6) no
C60 C59 C64 112.5(6) no
C60 C59 B 119.4(5) yes
C64 C59 B 127.5(6) yes
F16 C60 C59 118.8(5) yes
F16 C60 C61 116.4(5) yes
C59 C60 C61 124.8(6) no
F17 C61 C60 120.5(7) yes
F17 C61 C62 119.6(7) yes
C60 C61 C62 119.9(7) no
F18 C62 C61 120.7(7) yes
F18 C62 C63 120.4(7) yes
C61 C62 C63 118.9(7) no
F19 C63 C62 120.2(6) yes
F19 C63 C64 119.7(7) yes
C62 C63 C64 120.1(6) no
F20 C64 C59 121.2(6) yes
F20 C64 C63 115.0(6) yes
C59 C64 C63 123.9(7) no
C41 B C47 113.4(5) yes
C41 B C53 113.8(5) yes
C41 B C59 101.0(5) yes
C47 B C53 101.3(5) yes
C47 B C59 113.8(5) yes
C53 B C59 114.2(5) yes

loop_
_geom_bond_atom_site_label_1
_geom_bond_atom_site_label_2
_geom_bond_distance
_geom_bond_publ_flag
Sc1 C1 2.474(8) yes
Sc1 C2 2.455(8) yes
Sc1 C3 2.469(8) yes
Sc1 C4 2.497(8) yes
Sc1 C5 2.465(8) yes
Sc1 C11 2.479(8) yes
Sc1 C12 2.449(6) yes
Sc1 C13 2.458(8) yes
Sc1 C14 2.484(9) yes
Sc1 C15 2.464(8) yes
Sc1 C65 2.454(8) yes
Sc2 C21 2.476(7) yes
Sc2 C22 2.475(7) yes
Sc2 C23 2.497(8) yes
Sc2 C24 2.487(8) yes
Sc2 C25 2.450(8) yes
Sc2 C31 2.453(10) yes
Sc2 C32 2.445(13) yes
Sc2 C33 2.456(13) yes
Sc2 C34 2.457(11) yes
Sc2 C35 2.425(10) yes
Sc2 C65 2.519(8) yes
F1 C42 1.362(9) yes
F2 C43 1.347(8) yes
F3 C44 1.349(8) yes
F4 C45 1.344(7) yes
F5 C46 1.353(7) yes
F6 C48 1.363(8) yes
F7 C49 1.355(8) yes
F8 C50 1.346(9) yes
F9 C51 1.347(9) yes
F10 C52 1.336(7) yes
F11 C54 1.365(7) yes
F12 C55 1.350(9) yes
F13 C56 1.346(7) yes
F14 C57 1.350(8) yes
F15 C58 1.345(7) yes
F16 C60 1.357(7) yes
F17 C61 1.358(9) yes
F18 C62 1.347(9) yes
F19 C63 1.350(8) yes
F20 C64 1.346(8) yes
C1 C5 1.403(12) no
C1 C2 1.432(11) no
C1 C6 1.514(11) no
C2 C3 1.388(11) no
C2 C7 1.496(11) no
C3 C8 1.507(13) no
C3 C4 1.415(11) no
C4 C9 1.522(13) no
C4 C5 1.388(12) no
C5 C10 1.505(11) no
C11 C16 1.526(15) no
C11 C12 1.358(12) no
C11 C15 1.398(15) no
C12 C17 1.536(13) no
C12 C13 1.391(11) no
C13 C14 1.382(13) no
C13 C18 1.532(12) no
C14 C15 1.466(15) no
C14 C19 1.508(15) no
C15 C20 1.500(13) no
C21 C25 1.404(13) no
C21 C26 1.509(12) no
C21 C22 1.389(11) no
C22 C23 1.386(11) no
C22 C27 1.528(12) no
C23 C28 1.521(13) no
C23 C24 1.395(12) no
C24 C29 1.525(12) no
C24 C25 1.420(13) no
C25 C30 1.528(13) no
C31 C35 1.332(19) no
C31 C36 1.479(17) no
C31 C32 1.33(2) no
C32 C37 1.52(2) no
C32 C33 1.36(2) no
C33 C34 1.36(2) no
C33 C38 1.48(3) no
C34 C39 1.49(2) no
C34 C35 1.309(18) no
C35 C40 1.468(17) no
C6 H6" 0.9796 no
C6 H6 0.9793 no
C6 H6' 0.9801 no
C7 H7' 0.9801 no
C7 H7 0.9797 no
C7 H7" 0.9808 no
C8 H8 0.9802 no
C8 H8' 0.9801 no
C8 H8" 0.9802 no
C9 H9" 0.9792 no
C9 H9 0.9807 no
C9 H9' 0.9800 no
C10 H10 0.9795 no
C10 H10' 0.9808 no
C10 H10" 0.9799 no
C16 H16" 0.9794 no
C16 H16 0.9804 no
C16 H16' 0.9800 no
C17 H17' 0.9791 no
C17 H17" 0.9808 no
C17 H17 0.9808 no
C18 H18" 0.9808 no
C18 H18' 0.9794 no
C18 H18 0.9804 no
C19 H19 0.9806 no
C19 H19" 0.9800 no
C19 H19' 0.9795 no
C20 H20 0.9807 no
C20 H20" 0.9801 no
C20 H20' 0.9798 no
C26 H26' 0.9798 no
C26 H26 0.9802 no
C26 H26" 0.9798 no
C27 H27" 0.9805 no
C27 H27 0.9803 no
C27 H27' 0.9799 no
C28 H28' 0.9806 no
C28 H28" 0.9807 no
C28 H28 0.9796 no
C29 H29 0.9803 no
C29 H29' 0.9795 no
C29 H29" 0.9799 no
C30 H30 0.9801 no
C30 H30" 0.9789 no
C30 H30' 0.9797 no
C36 H36 0.9801 no
C36 H36' 0.9792 no
C36 H36" 0.9801 no
C37 H37" 0.9795 no
C37 H37 0.9802 no
C37 H37' 0.9809 no
C38 H38" 0.9805 no
C38 H38 0.9805 no
C38 H38' 0.9794 no
C39 H39' 0.9804 no
C39 H39 0.9796 no
C39 H39" 0.9798 no
C40 H40 0.9802 no
C40 H40' 0.9798 no
C40 H40" 0.9801 no
C65 H65' 0.97(2) no
C65 H65" 0.97(4) no
C65 H65 0.99(7) no
C41 C42 1.370(9) no
C41 C46 1.393(8) no
C41 B 1.639(9) yes
C42 C43 1.386(10) no
C43 C44 1.349(11) no
C44 C45 1.362(10) no
C45 C46 1.380(9) no
C47 C48 1.378(9) no
C47 C52 1.399(9) no
C47 B 1.670(10) yes
C48 C49 1.377(8) no
C49 C50 1.367(12) no
C50 C51 1.367(11) no
C51 C52 1.373(10) no
C53 C54 1.384(9) no
C53 C58 1.389(9) no
C53 B 1.676(10) yes
C54 C55 1.370(8) no
C55 C56 1.377(10) no
C56 C57 1.359(10) no
C57 C58 1.376(8) no
C59 C60 1.390(8) no
C59 C64 1.399(9) no
C59 B 1.633(9) yes
C60 C61 1.367(10) no
C61 C62 1.363(11) no
C62 C63 1.359(11) no
C63 C64 1.379(9) no

loop_
_geom_contact_atom_site_label_1
_geom_contact_atom_site_label_2
_geom_contact_distance
_geom_contact_site_symmetry_2
_geom_contact_publ_flag
Sc1 H20" 3.5181 . no
Sc1 H26" 3.6305 . no
Sc1 H65 2.73(9) . no
Sc1 H65' 2.64(5) . no
Sc1 H65" 2.74(5) . no
Sc2 H6' 3.4059 . no
Sc2 H40" 3.3323 . no
Sc2 H65 2.72(8) . no
Sc2 H65' 2.71(5) . no
Sc2 H65" 2.47(6) . no
F1 C54 2.852(7) . no
F1 F11 2.871(5) . no
F1 F16 2.784(5) . no
F1 F2 2.630(6) . no
F1 C53 2.845(7) . no
F2 F1 2.630(6) . no
F2 F3 2.716(6) . no
F2 C16 3.256(13) . no
F2 C30 3.242(14) . no
F3 F12 3.058(6) 4_554 no
F3 F2 2.716(6) . no
F3 F4 2.725(6) . no
F3 C7 2.851(9) 4_554 no
F4 C55 3.250(8) 4_554 no
F4 F13 3.064(6) 4_554 no
F4 F12 2.921(5) 4_554 no
F4 F5 2.636(6) . no
F4 C56 3.314(8) 4_554 no
F4 F3 2.725(6) . no
F5 F20 2.960(5) . no
F5 C39 3.18(2) 2_645 no
F5 F6 2.747(5) . no
F5 F4 2.636(6) . no
F5 C48 2.930(7) . no
F5 C59 3.071(7) . no
F5 C64 3.097(7) . no
F5 C47 2.930(7) . no
F6 C41 2.837(7) . no
F6 C46 2.771(7) . no
F6 F7 2.644(5) . no
F6 F11 2.982(5) . no
F6 F5 2.747(5) . no
F6 C20 3.311(11) . no
F7 F8 2.714(6) . no
F7 F6 2.644(5) . no
F8 F9 2.733(6) . no
F8 C2 3.244(9) 3_656 no
F8 F7 2.714(6) . no
F8 C6 2.998(9) 3_656 no
F8 C1 3.100(9) 3_656 no
F9 C5 3.243(9) 3_656 no
F9 F18 2.822(7) 2_745 no
F9 F10 2.656(5) . no
F9 F8 2.733(6) . no
F10 C58 3.034(7) . no
F10 C53 3.055(7) . no
F10 C59 2.986(7) . no
F10 F15 2.865(5) . no
F10 F20 2.803(5) . no
F10 F9 2.656(5) . no
F10 C64 3.078(7) . no
F11 C48 3.222(7) . no
F11 F6 2.982(5) . no
F11 F12 2.668(5) . no
F11 F1 2.871(5) . no
F11 C47 3.113(7) . no
F11 C41 2.979(7) . no
F11 C42 3.103(8) . no
F11 C20 3.297(11) . no
F12 F4 2.921(5) 4_555 no
F12 F3 3.058(6) 4_555 no
F12 F11 2.668(5) . no
F12 F13 2.732(6) . no
F12 C8 3.336(10) 3_656 no
F13 C45 2.995(8) 4_555 no
F13 F4 3.064(6) 4_555 no
F13 F12 2.732(6) . no
F13 C46 3.118(7) 4_555 no
F13 F14 2.720(6) . no
F14 F19 2.860(6) 4_555 no
F14 C63 3.172(7) 4_555 no
F14 F15 2.638(5) . no
F14 F13 2.720(6) . no
F15 F14 2.638(5) . no
F15 F16 2.887(5) . no
F15 F10 2.865(5) . no
F15 C60 2.844(7) . no
F15 C59 2.812(7) . no
F15 C36 3.048(14) 1_655 no
F16 C38 3.16(2) 3_666 no
F16 C58 3.120(7) . no
F16 C42 2.955(7) . no
F16 C53 2.995(7) . no
F16 F17 2.660(5) . no
F16 F15 2.887(5) . no
F16 C41 3.013(7) . no
F16 F1 2.784(5) . no
F17 F16 2.660(5) . no
F17 F18 2.721(6) . no
F18 F19 2.721(8) . no
F18 F9 2.822(7) 2_755 no
F18 F17 2.721(6) . no
F19 C37 3.04(3) 4_654 no
F19 F14 2.860(6) 4_554 no
F19 C17 3.237(11) 1_655 no
F19 F18 2.721(8) . no
F19 F20 2.615(6) . no
F20 F5 2.960(5) . no
F20 C52 2.737(7) . no
F20 C39 3.19(3) 2_645 no
F20 C47 2.834(7) . no
F20 F10 2.803(5) . no
F20 F19 2.615(6) . no
F1 H26' 2.8586 . no
F2 H30 2.4365 . no
F2 H16' 2.6876 . no
F3 H7 2.5969 4_554 no
F3 H7' 2.5704 4_554 no
F4 H26 2.6370 4_554 no
F5 H39' 2.5978 2_645 no
F6 H20 2.6737 . no
F7 H7 2.7346 3_656 no
F8 H17 2.7466 2_645 no
F8 H6 2.6094 3_656 no
F9 H10 2.7051 3_656 no
F10 H10' 2.5356 1_655 no
F11 H8" 2.8091 3_656 no
F11 H20" 2.6795 . no
F12 H8' 2.7229 3_656 no
F15 H36 2.6523 1_655 no
F15 H36' 2.7760 1_655 no
F15 H10" 2.8576 1_655 no
F16 H38 2.7201 3_666 no
F16 H28' 2.7481 3_666 no
F17 H18" 2.7745 2_655 no
F18 H6 2.8693 4_654 no
F19 H37" 2.3781 4_654 no
F19 H17" 2.5496 1_655 no
F20 H39 2.8235 2_645 no
F20 H39' 2.6725 2_645 no
C1 F8 3.100(9) 3_656 no
C1 C50 3.574(10) 3_656 no
C2 F8 3.244(9) 3_656 no
C2 C50 3.374(10) 3_656 no
C5 F9 3.243(9) 3_656 no
C6 F8 2.998(9) 3_656 no
C7 F3 2.851(9) 4_555 no
C8 C19 3.438(13) . no
C8 C55 3.485(11) 3_656 no
C8 F12 3.336(10) 3_656 no
C9 C19 3.521(17) . no
C9 C18 3.578(13) . no
C16 C43 3.572(14) . no
C16 F2 3.256(13) . no
C17 C63 3.441(12) 1_455 no
C17 F19 3.237(11) 1_455 no
C18 C9 3.578(13) . no
C19 C9 3.521(17) . no
C19 C8 3.438(13) . no
C20 F11 3.297(11) . no
C20 F6 3.311(11) . no
C28 C38 3.37(2) . no
C29 C39 3.24(2) . no
C30 F2 3.242(14) . no
C36 F15 3.048(14) 1_455 no
C36 C38 3.58(2) 3_566 no
C37 F19 3.04(3) 4_455 no
C38 C36 3.58(2) 3_566 no
C38 C28 3.37(2) . no
C38 F16 3.16(2) 3_666 no
C39 F20 3.19(3) 2_655 no
C39 C29 3.24(2) . no
C39 F5 3.18(2) 2_655 no
C40 C50 3.513(17) 2_655 no
C41 F6 2.837(7) . no
C41 F11 2.979(7) . no
C41 F16 3.013(7) . no
C42 F16 2.955(7) . no
C42 C60 3.517(9) . no
C42 C54 3.432(9) . no
C42 F11 3.103(8) . no
C43 C16 3.572(14) . no
C45 F13 2.995(8) 4_554 no
C46 F6 2.771(7) . no
C46 F13 3.118(7) 4_554 no
C46 C48 3.328(8) . no
C47 F11 3.113(7) . no
C47 F5 2.930(7) . no
C47 F20 2.834(7) . no
C48 F5 2.930(7) . no
C48 C46 3.328(8) . no
C48 F11 3.222(7) . no
C50 C40 3.513(17) 2_645 no
C50 C1 3.574(10) 3_656 no
C50 C2 3.374(10) 3_656 no
C52 F20 2.737(7) . no
C52 C64 3.353(9) . no
C53 F1 2.845(7) . no
C53 F16 2.995(7) . no
C53 F10 3.055(7) . no
C54 C42 3.432(9) . no
C54 F1 2.852(7) . no
C55 C8 3.485(11) 3_656 no
C55 F4 3.250(8) 4_555 no
C56 F4 3.314(8) 4_555 no
C58 F10 3.034(7) . no
C58 C60 3.431(8) . no
C58 F16 3.120(7) . no
C59 F10 2.986(7) . no
C59 F15 2.812(7) . no
C59 F5 3.071(7) . no
C60 F15 2.844(7) . no
C60 C58 3.431(8) . no
C60 C42 3.517(9) . no
C63 F14 3.172(7) 4_554 no
C63 C17 3.441(12) 1_655 no
C64 F10 3.078(7) . no
C64 C52 3.353(9) . no
C64 F5 3.097(7) . no
C6 H65" 2.56(5) . no
C6 H65' 2.95(6) . no
C6 H7' 2.7805 . no
C6 H10" 2.8708 . no
C7 H6" 2.7747 . no
C7 H8 2.9509 . no
C7 H27 2.9723 . no
C8 H7 2.8840 . no
C8 H9' 2.9247 . no
C8 H19' 2.9003 . no
C9 H8' 2.8235 . no
C9 H19 2.7172 . no
C9 H18" 3.0244 . no
C9 H10' 2.9020 . no
C10 H9" 2.8616 . no
C10 H6 3.0677 . no
C16 H17 2.8063 . no
C16 H65 2.55(7) . no
C16 H20" 3.0270 . no
C17 H18 3.0089 . no
C17 H16" 2.8629 . no
C17 H18' 2.9387 . no
C18 H17' 2.8441 . no
C18 H19 2.9890 . no
C18 H9" 3.0229 . no
C19 H18" 2.8452 . no
C19 H9' 2.7347 . no
C19 H8' 2.7905 . no
C19 H20' 2.9038 . no
C20 H16' 2.8907 . no
C20 H19' 2.9555 . no
C21 H29" 2.9751 3_666 no
C23 H30' 3.0797 3_666 no
C24 H39" 3.0385 . no
C26 H65" 2.90(6) . no
C26 H29" 2.7999 3_666 no
C26 H30 2.9627 . no
C26 H65 3.08(8) . no
C26 H27 2.8378 . no
C27 H7' 3.0883 . no
C27 H28" 2.9874 . no
C27 H6" 3.0462 . no
C27 H28 3.0725 . no
C28 H38' 2.6346 . no
C28 H29 2.8692 . no
C28 H19" 3.0087 4_555 no
C28 H27' 2.9367 . no
C29 H28' 2.8192 . no
C29 H30" 2.8504 . no
C29 H39" 2.3607 . no
C30 H26' 2.8076 . no
C30 H29' 2.8969 . no
C31 H38" 2.8472 3_566 no
C34 H37 3.0254 3_566 no
C36 H10" 3.0843 . no
C36 H40' 2.6082 . no
C36 H65' 2.36(3) . no
C36 H38" 2.6923 3_566 no
C36 H37" 2.7515 . no
C36 H6' 3.0909 . no
C37 H36' 2.7060 . no
C37 H38" 2.9825 . no
C37 H38' 2.7952 . no
C38 H39" 2.9895 . no
C38 H37 2.8384 . no
C38 H36 2.9153 3_566 no
C38 H37' 2.9696 . no
C38 H28 3.0836 . no
C38 H28' 3.0059 . no
C39 H40 2.9337 . no
C39 H29' 2.5659 . no
C39 H38 2.7881 . no
C40 H39' 2.7323 . no
C40 H36" 3.0402 . no
C40 H36 3.0127 . no
C43 H16' 3.0009 . no
C49 H7 3.0230 3_656 no
C50 H40" 2.9434 2_645 no
C54 H8" 3.0585 3_656 no
C55 H8' 2.8278 3_656 no
C63 H17' 2.9350 1_655 no
C63 H17" 3.0829 1_655 no
C65 H16" 3.0355 . no
C65 H26" 2.6464 . no
C65 H6' 2.5760 . no
C65 H36" 2.5939 . no
H6 C10 3.0677 . no
H6 F8 2.6094 3_656 no
H6 H17" 2.5523 4_555 no
H6 F18 2.8693 4_455 no
H6' C36 3.0909 . no
H6' Sc2 3.4059 . no
H6' C65 2.5760 . no
H6' H65' 2.2165 . no
H6' H65" 2.1963 . no
H6" H65" 2.4985 . no
H6" H7' 2.1091 . no
H6" C7 2.7747 . no
H6" C27 3.0462 . no
H7 F3 2.5969 4_555 no
H7 C49 3.0230 3_656 no
H7 F7 2.7346 3_656 no
H7 C8 2.8840 . no
H7' C27 3.0883 . no
H7' H6" 2.1091 . no
H7' H27 2.1987 . no
H7' F3 2.5704 4_555 no
H7' C6 2.7805 . no
H7" H26" 2.5065 . no
H8 C7 2.9509 . no
H8' C55 2.8278 3_656 no
H8' H9' 2.2929 . no
H8' C9 2.8235 . no
H8' C19 2.7905 . no
H8' F12 2.7229 3_656 no
H8' H19 2.5587 . no
H8' H19' 2.2845 . no
H8" F11 2.8091 3_656 no
H8" C54 3.0585 3_656 no
H9 H10 2.5918 3_556 no
H9' C8 2.9247 . no
H9' H19 1.8666 . no
H9' C19 2.7347 . no
H9' H8' 2.2929 . no
H9" C10 2.8616 . no
H9" H10' 2.3235 . no
H9" H18" 2.4952 . no
H9" C18 3.0229 . no
H10 H9 2.5918 3_556 no
H10 F9 2.7051 3_656 no
H10' C9 2.9020 . no
H10' H9" 2.3235 . no
H10' F10 2.5357 1_455 no
H10" F15 2.8576 1_455 no
H10" C6 2.8708 . no
H10" C36 3.0843 . no
H10" H36' 2.5327 . no
H16' F2 2.6876 . no
H16' C20 2.8907 . no
H16' C43 3.0009 . no
H16' H20" 2.4671 . no
H16' H65 2.5469 . no
H16" C17 2.8629 . no
H16" C65 3.0355 . no
H16" H65 2.0917 . no
H16" H17 2.2318 . no
H17 H40' 2.5077 . no
H17 H16" 2.2318 . no
H17 C16 2.8063 . no
H17 F8 2.7466 2_655 no
H17' C63 2.9350 1_455 no
H17' C18 2.8441 . no
H17' H18' 2.4417 . no
H17" H6 2.5523 4_554 no
H17" F19 2.5496 1_455 no
H17" C63 3.0829 1_455 no
H18 C17 3.0089 . no
H18' C17 2.9387 . no
H18' H17' 2.4417 . no
H18" F17 2.7745 2_645 no
H18" H19 2.3744 . no
H18" C9 3.0244 . no
H18" C19 2.8452 . no
H18" H9" 2.4952 . no
H19 C18 2.9890 . no
H19 H8' 2.5587 . no
H19 H9' 1.8666 . no
H19 H18" 2.3744 . no
H19 C9 2.7172 . no
H19' C8 2.9003 . no
H19' H8' 2.2845 . no
H19' H20' 2.3302 . no
H19' C20 2.9555 . no
H19" C28 3.0087 4_554 no
H20 F6 2.6737 . no
H20' C19 2.9038 . no
H20' H19' 2.3302 . no
H20" C16 3.0270 . no
H20" H16' 2.4671 . no
H20" F11 2.6795 . no
H20" Sc1 3.5181 . no
H26 F4 2.6370 4_555 no
H26 H29" 2.3379 3_666 no
H26' F1 2.8586 . no
H26' H30 2.3151 . no
H26' C30 2.8076 . no
H26" C65 2.6464 . no
H26" Sc1 3.6305 . no
H26" H7" 2.5065 . no
H26" H65 2.5660 . no
H26" H65" 2.1948 . no
H27 H7' 2.1987 . no
H27 C26 2.8378 . no
H27 C7 2.9723 . no
H27' C28 2.9367 . no
H28 C38 3.0836 . no
H28 C27 3.0725 . no
H28 H38' 2.2012 . no
H28' C38 3.0059 . no
H28' C29 2.8192 . no
H28' F16 2.7481 3_666 no
H28' H29 2.2214 . no
H28' H38' 2.3962 . no
H28" C27 2.9874 . no
H29 C28 2.8692 . no
H29 H28' 2.2214 . no
H29 H38 2.4561 . no
H29 H39" 2.3490 . no
H29' H30" 2.3526 . no
H29' H39" 1.7193 . no
H29' C39 2.5659 . no
H29' C30 2.8969 . no
H29" C26 2.7999 3_666 no
H29" H26 2.3379 3_666 no
H29" C21 2.9751 3_666 no
H30 H26' 2.3151 . no
H30 F2 2.4365 . no
H30 C26 2.9627 . no
H30' C23 3.0797 3_666 no
H30" C29 2.8504 . no
H30" H29' 2.3526 . no
H36 F15 2.6523 1_455 no
H36 H38" 2.0600 3_566 no
H36 C38 2.9153 3_566 no
H36 C40 3.0127 . no
H36 H40' 2.4555 . no
H36' C37 2.7060 . no
H36' H37" 2.0688 . no
H36' H10" 2.5327 . no
H36' F15 2.7760 1_455 no
H36" H40' 2.4477 . no
H36" H65' 1.6574 . no
H36" C65 2.5939 . no
H36" C40 3.0402 . no
H37 C38 2.8384 . no
H37 H38" 2.5551 . no
H37 C34 3.0254 3_566 no
H37' C38 2.9696 . no
H37' H38' 2.5005 . no
H37" H36' 2.0688 . no
H37" C36 2.7515 . no
H37" F19 2.3781 4_455 no
H38 F16 2.7201 3_666 no
H38 C39 2.7881 . no
H38 H29 2.4561 . no
H38 H39" 2.4033 . no
H38' C28 2.6346 . no
H38' C37 2.7952 . no
H38' H28 2.2012 . no
H38' H28' 2.3962 . no
H38' H37' 2.5005 . no
H38" C37 2.9825 . no
H38" H37 2.5551 . no
H38" H36 2.0600 3_566 no
H38" C31 2.8472 3_566 no
H38" C36 2.6923 3_566 no
H39 F20 2.8235 2_655 no
H39' F20 2.6725 2_655 no
H39' C40 2.7323 . no
H39' H40 2.5167 . no
H39' F5 2.5978 2_655 no
H39" C29 2.3607 . no
H39" C38 2.9895 . no
H39" H29 2.3490 . no
H39" H29' 1.7193 . no
H39" H38 2.4033 . no
H39" C24 3.0385 . no
H40 C39 2.9337 . no
H40 H39' 2.5167 . no
H40' H36 2.4555 . no
H40' C36 2.6082 . no
H40' H17 2.5077 . no
H40' H36" 2.4477 . no
H40" C50 2.9434 2_655 no
H40" Sc2 3.3323 . no
H65 Sc2 2.72(8) . no
H65 Sc1 2.73(9) . no
H65 C11 2.77(8) . no
H65 C16 2.55(7) . no
H65 C26 3.08(8) . no
H65 H16' 2.5469 . no
H65 H16" 2.0917 . no
H65 H26" 2.5660 . no
H65' Sc1 2.64(5) . no
H65' H36" 1.6574 . no
H65' Sc2 2.71(5) . no
H65' C1 3.03(6) . no
H65' C6 2.95(6) . no
H65' C31 2.62(5) . no
H65' C36 2.36(3) . no
H65' H6' 2.2165 . no
H65" C1 2.74(6) . no
H65" C6 2.56(5) . no
H65" C21 2.85(6) . no
H65" C22 3.08(5) . no
H65" C26 2.90(6) . no
H65" H6' 2.1963 . no
H65" H6" 2.4985 . no
H65" H26" 2.1948 . no
H65" Sc1 2.74(5) . no
H65" Sc2 2.47(6) . no

loop_
_geom_hbond_atom_site_label_D
_geom_hbond_atom_site_label_H
_geom_hbond_atom_site_label_A
_geom_hbond_distance_DH
_geom_hbond_distance_HA
_geom_hbond_distance_DA
_geom_hbond_angle_DHA
_geom_hbond_site_symmetry_A
_geom_hbond_publ_flag
C10 H10' F10 0.9800 2.5400 3.405(10) 148.00 1_455 yes
C17 H17" F19 0.9800 2.5500 3.237(11) 127.00 1_455 yes
C30 H30 F2 0.9800 2.4400 3.242(14) 139.00 . yes
C37 H37" F19 0.9800 2.3800 3.04(3) 125.00 4_455 yes

loop_
_geom_torsion_atom_site_label_1
_geom_torsion_atom_site_label_2
_geom_torsion_atom_site_label_3
_geom_torsion_atom_site_label_4
_geom_torsion
_geom_torsion_publ_flag
C2 Sc1 C1 C5 -114.9(7) no
C2 Sc1 C1 C6 121.8(9) no
C3 Sc1 C1 C2 37.1(4) no
C3 Sc1 C1 C5 -77.8(5) no
C3 Sc1 C1 C6 158.9(9) no
C4 Sc1 C1 C2 78.0(5) no
C4 Sc1 C1 C5 -36.9(5) no
C4 Sc1 C1 C6 -160.2(9) no
C5 Sc1 C1 C2 114.9(7) no
C5 Sc1 C1 C6 -123.3(10) no
C12 Sc1 C1 C2 173.6(5) no
C12 Sc1 C1 C5 58.7(8) no
C12 Sc1 C1 C6 -64.6(10) no
C13 Sc1 C1 C2 115.5(5) no
C13 Sc1 C1 C5 0.6(7) no
C13 Sc1 C1 C6 -122.7(7) no
C14 Sc1 C1 C2 62.6(7) no
C14 Sc1 C1 C5 -52.2(7) no
C14 Sc1 C1 C6 -175.5(7) no
C15 Sc1 C1 C2 -1.3(10) no
C15 Sc1 C1 C5 -116.2(9) no
C15 Sc1 C1 C6 120.5(10) no
C65 Sc1 C1 C2 -115.5(5) no
C65 Sc1 C1 C5 129.6(5) no
C65 Sc1 C1 C6 6.3(7) no
C1 Sc1 C2 C3 114.3(7) no
C1 Sc1 C2 C7 -123.3(8) no
C3 Sc1 C2 C1 -114.3(7) no
C3 Sc1 C2 C7 122.4(9) no
C4 Sc1 C2 C1 -76.9(5) no
C4 Sc1 C2 C3 37.4(5) no
C4 Sc1 C2 C7 159.7(7) no
C5 Sc1 C2 C1 -37.0(5) no
C5 Sc1 C2 C3 77.3(5) no
C5 Sc1 C2 C7 -160.3(8) no
C11 Sc1 C2 C1 148.6(5) no
C11 Sc1 C2 C3 -97.1(6) no
C11 Sc1 C2 C7 25.3(9) no
C13 Sc1 C2 C1 -109.6(5) no
C13 Sc1 C2 C3 4.7(7) no
C13 Sc1 C2 C7 127.1(6) no
C14 Sc1 C2 C1 -140.6(5) no
C14 Sc1 C2 C3 -26.3(6) no
C14 Sc1 C2 C7 96.1(7) no
C15 Sc1 C2 C1 179.4(5) no
C15 Sc1 C2 C3 -66.4(6) no
C15 Sc1 C2 C7 56.0(8) no
C65 Sc1 C2 C1 62.2(5) no
C65 Sc1 C2 C3 176.5(5) no
C65 Sc1 C2 C7 -61.1(7) no
C1 Sc1 C3 C2 -38.3(5) no
C1 Sc1 C3 C4 76.8(5) no
C1 Sc1 C3 C8 -159.0(8) no
C2 Sc1 C3 C4 115.1(7) no
C2 Sc1 C3 C8 -120.8(9) no
C4 Sc1 C3 C2 -115.1(7) no
C4 Sc1 C3 C8 124.2(9) no
C5 Sc1 C3 C2 -79.0(5) no
C5 Sc1 C3 C4 36.1(5) no
C5 Sc1 C3 C8 160.3(8) no
C11 Sc1 C3 C2 124.8(5) no
C11 Sc1 C3 C4 -120.2(5) no
C11 Sc1 C3 C8 4.0(9) no
C12 Sc1 C3 C2 174.6(5) no
C12 Sc1 C3 C4 -70.4(6) no
C12 Sc1 C3 C8 53.8(9) no
C13 Sc1 C3 C2 -177.0(5) no
C13 Sc1 C3 C4 -61.9(5) no
C13 Sc1 C3 C8 62.3(7) no
C14 Sc1 C3 C2 157.3(5) no
C14 Sc1 C3 C4 -87.6(5) no
C14 Sc1 C3 C8 36.5(7) no
C15 Sc1 C3 C2 125.8(5) no
C15 Sc1 C3 C4 -119.1(5) no
C15 Sc1 C3 C8 5.1(8) no
C65 Sc1 C3 C2 -4.4(6) no
C65 Sc1 C3 C4 110.7(5) no
C65 Sc1 C3 C8 -125.1(7) no
C1 Sc1 C4 C3 -78.8(5) no
C1 Sc1 C4 C5 37.5(5) no
C1 Sc1 C4 C9 159.3(9) no
C2 Sc1 C4 C3 -37.0(4) no
C2 Sc1 C4 C5 79.3(5) no
C2 Sc1 C4 C9 -158.9(9) no
C3 Sc1 C4 C5 116.3(7) no
C3 Sc1 C4 C9 -121.9(9) no
C5 Sc1 C4 C3 -116.3(7) no
C5 Sc1 C4 C9 121.8(10) no
C11 Sc1 C4 C3 100.9(6) no
C11 Sc1 C4 C5 -142.8(5) no
C11 Sc1 C4 C9 -21.0(10) no
C12 Sc1 C4 C3 136.3(5) no
C12 Sc1 C4 C5 -107.4(5) no
C12 Sc1 C4 C9 14.4(9) no
C13 Sc1 C4 C3 123.9(5) no
C13 Sc1 C4 C5 -119.8(5) no
C13 Sc1 C4 C9 2.0(8) no
C14 Sc1 C4 C3 91.7(5) no
C14 Sc1 C4 C5 -152.0(5) no
C14 Sc1 C4 C9 -30.2(8) no
C15 Sc1 C4 C3 72.9(5) no
C15 Sc1 C4 C5 -170.8(5) no
C15 Sc1 C4 C9 -49.0(8) no
C65 Sc1 C4 C3 -96.4(5) no
C65 Sc1 C4 C5 19.9(6) no
C65 Sc1 C4 C9 141.7(7) no
C1 Sc1 C5 C4 -114.9(7) no
C1 Sc1 C5 C10 121.0(10) no
C2 Sc1 C5 C1 37.9(4) no
C2 Sc1 C5 C4 -77.1(5) no
C2 Sc1 C5 C10 158.9(9) no
C3 Sc1 C5 C1 78.1(5) no
C3 Sc1 C5 C4 -36.8(5) no
C3 Sc1 C5 C10 -160.9(9) no
C4 Sc1 C5 C1 114.9(7) no
C4 Sc1 C5 C10 -124.1(10) no
C11 Sc1 C5 C1 -150.8(8) no
C11 Sc1 C5 C4 94.3(9) no
C11 Sc1 C5 C10 -29.8(14) no
C12 Sc1 C5 C1 -149.0(4) no
C12 Sc1 C5 C4 96.1(5) no
C12 Sc1 C5 C10 -28.0(9) no
C13 Sc1 C5 C1 -179.6(5) no
C13 Sc1 C5 C4 65.5(5) no
C13 Sc1 C5 C10 -58.6(8) no
C14 Sc1 C5 C1 146.6(5) no
C14 Sc1 C5 C4 31.7(6) no
C14 Sc1 C5 C10 -92.4(8) no
C15 Sc1 C5 C1 131.1(6) no
C15 Sc1 C5 C4 16.2(8) no
C15 Sc1 C5 C10 -107.9(9) no
C65 Sc1 C5 C1 -49.9(5) no
C65 Sc1 C5 C4 -164.8(5) no
C65 Sc1 C5 C10 71.1(8) no
C2 Sc1 C11 C12 170.0(5) no
C2 Sc1 C11 C15 54.0(8) no
C2 Sc1 C11 C16 -67.1(10) no
C3 Sc1 C11 C12 118.0(5) no
C3 Sc1 C11 C15 1.9(7) no
C3 Sc1 C11 C16 -119.2(8) no
C4 Sc1 C11 C12 66.0(7) no
C4 Sc1 C11 C15 -50.0(8) no
C4 Sc1 C11 C16 -171.1(7) no
C5 Sc1 C11 C12 2.7(12) no
C5 Sc1 C11 C15 -113.3(9) no
C5 Sc1 C11 C16 125.6(10) no
C12 Sc1 C11 C15 -116.0(8) no
C12 Sc1 C11 C16 122.9(11) no
C13 Sc1 C11 C12 37.2(5) no
C13 Sc1 C11 C15 -78.9(6) no
C13 Sc1 C11 C16 160.1(10) no
C14 Sc1 C11 C12 77.2(6) no
C14 Sc1 C11 C15 -38.9(6) no
C14 Sc1 C11 C16 -159.9(10) no
C15 Sc1 C11 C12 116.0(8) no
C15 Sc1 C11 C16 -121.1(11) no
C65 Sc1 C11 C12 -100.9(5) no
C65 Sc1 C11 C15 143.0(6) no
C65 Sc1 C11 C16 21.9(8) no
C1 Sc1 C12 C11 145.7(6) no
C1 Sc1 C12 C13 -98.5(6) no
C1 Sc1 C12 C17 21.6(10) no
C3 Sc1 C12 C11 -101.0(6) no
C3 Sc1 C12 C13 14.8(7) no
C3 Sc1 C12 C17 134.9(6) no
C4 Sc1 C12 C11 -139.0(5) no
C4 Sc1 C12 C13 -23.2(6) no
C4 Sc1 C12 C17 96.9(7) no
C5 Sc1 C12 C11 -178.8(5) no
C5 Sc1 C12 C13 -63.0(6) no
C5 Sc1 C12 C17 57.1(8) no
C11 Sc1 C12 C13 115.8(7) no
C11 Sc1 C12 C17 -124.1(9) no
C13 Sc1 C12 C11 -115.8(7) no
C13 Sc1 C12 C17 120.1(9) no
C14 Sc1 C12 C11 -79.7(6) no
C14 Sc1 C12 C13 36.1(5) no
C14 Sc1 C12 C17 156.2(8) no
C15 Sc1 C12 C11 -37.0(6) no
C15 Sc1 C12 C13 78.8(6) no
C15 Sc1 C12 C17 -161.1(8) no
C65 Sc1 C12 C11 78.1(5) no
C65 Sc1 C12 C13 -166.1(5) no
C65 Sc1 C12 C17 -46.0(7) no
C1 Sc1 C13 C12 131.1(5) no
C1 Sc1 C13 C14 -112.4(6) no
C1 Sc1 C13 C18 14.5(9) no
C2 Sc1 C13 C12 -173.1(5) no
C2 Sc1 C13 C14 -56.7(7) no
C2 Sc1 C13 C18 70.3(8) no
C3 Sc1 C13 C12 -170.4(5) no
C3 Sc1 C13 C14 -54.0(6) no
C3 Sc1 C13 C18 73.0(7) no
C4 Sc1 C13 C12 160.7(5) no
C4 Sc1 C13 C14 -82.8(5) no
C4 Sc1 C13 C18 44.2(7) no
C5 Sc1 C13 C12 131.5(5) no
C5 Sc1 C13 C14 -112.1(5) no
C5 Sc1 C13 C18 14.9(7) no
C11 Sc1 C13 C12 -36.1(5) no
C11 Sc1 C13 C14 80.4(6) no
C11 Sc1 C13 C18 -152.6(8) no
C12 Sc1 C13 C14 116.5(7) no
C12 Sc1 C13 C18 -116.6(8) no
C14 Sc1 C13 C12 -116.5(7) no
C14 Sc1 C13 C18 127.0(9) no
C15 Sc1 C13 C12 -76.8(6) no
C15 Sc1 C13 C14 39.7(6) no
C15 Sc1 C13 C18 166.7(8) no
C65 Sc1 C13 C12 16.7(6) no
C65 Sc1 C13 C14 133.2(5) no
C65 Sc1 C13 C18 -99.8(7) no
C1 Sc1 C14 C13 109.9(6) no
C1 Sc1 C14 C15 -137.3(6) no
C1 Sc1 C14 C19 -12.2(14) no
C2 Sc1 C14 C13 144.4(5) no
C2 Sc1 C14 C15 -102.8(5) no
C2 Sc1 C14 C19 22.4(12) no
C3 Sc1 C14 C13 130.5(5) no
C3 Sc1 C14 C15 -116.6(5) no
C3 Sc1 C14 C19 8.5(11) no
C4 Sc1 C14 C13 97.4(5) no
C4 Sc1 C14 C15 -149.7(6) no
C4 Sc1 C14 C19 -24.6(11) no
C5 Sc1 C14 C13 81.1(5) no
C5 Sc1 C14 C15 -166.1(5) no
C5 Sc1 C14 C19 -41.0(12) no
C11 Sc1 C14 C13 -75.9(5) no
C11 Sc1 C14 C15 37.0(5) no
C11 Sc1 C14 C19 162.1(13) no
C12 Sc1 C14 C13 -36.6(5) no
C12 Sc1 C14 C15 76.2(6) no
C12 Sc1 C14 C19 -158.6(12) no
C13 Sc1 C14 C15 112.9(7) no
C13 Sc1 C14 C19 -122.0(13) no
C15 Sc1 C14 C13 -112.9(7) no
C15 Sc1 C14 C19 125.1(13) no
C65 Sc1 C14 C13 -72.9(7) no
C65 Sc1 C14 C15 39.9(8) no
C65 Sc1 C14 C19 165.0(10) no
C1 Sc1 C15 C11 -147.1(7) no
C1 Sc1 C15 C14 98.9(8) no
C1 Sc1 C15 C20 -23.1(17) no
C2 Sc1 C15 C11 -147.9(5) no
C2 Sc1 C15 C14 98.0(5) no
C2 Sc1 C15 C20 -23.9(13) no
C3 Sc1 C15 C11 -178.7(5) no
C3 Sc1 C15 C14 67.3(5) no
C3 Sc1 C15 C20 -54.7(12) no
C4 Sc1 C15 C11 148.8(5) no
C4 Sc1 C15 C14 34.7(6) no
C4 Sc1 C15 C20 -87.2(12) no
C5 Sc1 C15 C11 139.0(6) no
C5 Sc1 C15 C14 25.0(8) no
C5 Sc1 C15 C20 -97.0(12) no
C11 Sc1 C15 C14 -114.1(7) no
C11 Sc1 C15 C20 124.0(14) no
C12 Sc1 C15 C11 36.0(5) no
C12 Sc1 C15 C14 -78.1(5) no
C12 Sc1 C15 C20 160.0(13) no
C13 Sc1 C15 C11 76.8(5) no
C13 Sc1 C15 C14 -37.3(5) no
C13 Sc1 C15 C20 -159.2(13) no
C14 Sc1 C15 C11 114.1(7) no
C14 Sc1 C15 C20 -121.9(14) no
C65 Sc1 C15 C11 -39.9(6) no
C65 Sc1 C15 C14 -154.0(5) no
C65 Sc1 C15 C20 84.1(12) no
C22 Sc2 C21 C25 -114.0(7) no
C22 Sc2 C21 C26 126.0(9) no
C23 Sc2 C21 C22 36.0(4) no
C23 Sc2 C21 C25 -77.9(5) no
C23 Sc2 C21 C26 162.0(8) no
C24 Sc2 C21 C22 76.2(5) no
C24 Sc2 C21 C25 -37.8(5) no
C24 Sc2 C21 C26 -157.9(8) no
C25 Sc2 C21 C22 114.0(7) no
C25 Sc2 C21 C26 -120.1(9) no
C32 Sc2 C21 C22 -7.2(14) no
C32 Sc2 C21 C25 -121.1(13) no
C32 Sc2 C21 C26 118.8(14) no
C33 Sc2 C21 C22 55.4(8) no
C33 Sc2 C21 C25 -58.5(8) no
C33 Sc2 C21 C26 -178.6(8) no
C34 Sc2 C21 C22 108.1(7) no
C34 Sc2 C21 C25 -5.9(8) no
C34 Sc2 C21 C26 -126.0(8) no
C35 Sc2 C21 C22 161.1(8) no
C35 Sc2 C21 C25 47.1(10) no
C35 Sc2 C21 C26 -73.0(11) no
C65 Sc2 C21 C22 -116.2(5) no
C65 Sc2 C21 C25 129.9(5) no
C65 Sc2 C21 C26 9.8(7) no
C21 Sc2 C22 C23 116.7(7) no
C21 Sc2 C22 C27 -122.3(9) no
C23 Sc2 C22 C21 -116.7(7) no
C23 Sc2 C22 C27 120.9(8) no
C24 Sc2 C22 C21 -79.7(5) no
C24 Sc2 C22 C23 37.0(5) no
C24 Sc2 C22 C27 158.0(8) no
C25 Sc2 C22 C21 -38.0(5) no
C25 Sc2 C22 C23 78.7(5) no
C25 Sc2 C22 C27 -160.4(8) no
C31 Sc2 C22 C21 148.8(6) no
C31 Sc2 C22 C23 -94.4(7) no
C31 Sc2 C22 C27 26.5(10) no
C32 Sc2 C22 C21 176.7(7) no
C32 Sc2 C22 C23 -66.6(7) no
C32 Sc2 C22 C27 54.4(9) no
C33 Sc2 C22 C21 -145.6(5) no
C33 Sc2 C22 C23 -28.8(6) no
C33 Sc2 C22 C27 92.1(7) no
C34 Sc2 C22 C21 -111.8(6) no
C34 Sc2 C22 C23 5.0(7) no
C34 Sc2 C22 C27 125.9(7) no
C65 Sc2 C22 C21 63.7(5) no
C65 Sc2 C22 C23 -179.6(5) no
C65 Sc2 C22 C27 -58.6(7) no
C21 Sc2 C23 C22 -36.3(4) no
C21 Sc2 C23 C24 78.9(5) no
C21 Sc2 C23 C28 -155.9(8) no
C22 Sc2 C23 C24 115.2(7) no
C22 Sc2 C23 C28 -119.6(9) no
C24 Sc2 C23 C22 -115.2(7) no
C24 Sc2 C23 C28 125.2(9) no
C25 Sc2 C23 C22 -77.3(5) no
C25 Sc2 C23 C24 37.9(5) no
C25 Sc2 C23 C28 163.1(9) no
C31 Sc2 C23 C22 133.1(6) no
C31 Sc2 C23 C24 -111.7(7) no
C31 Sc2 C23 C28 13.5(10) no
C32 Sc2 C23 C22 128.0(6) no
C32 Sc2 C23 C24 -116.8(6) no
C32 Sc2 C23 C28 8.4(9) no
C33 Sc2 C23 C22 155.2(5) no
C33 Sc2 C23 C24 -89.6(6) no
C33 Sc2 C23 C28 35.6(8) no
C34 Sc2 C23 C22 -176.6(5) no
C34 Sc2 C23 C24 -61.4(6) no
C34 Sc2 C23 C28 63.8(8) no
C35 Sc2 C23 C22 -178.1(5) no
C35 Sc2 C23 C24 -62.9(6) no
C35 Sc2 C23 C28 62.3(9) no
C65 Sc2 C23 C22 0.5(6) no
C65 Sc2 C23 C24 115.7(5) no
C65 Sc2 C23 C28 -119.1(7) no
C21 Sc2 C24 C23 -77.2(5) no
C21 Sc2 C24 C25 37.4(5) no
C21 Sc2 C24 C29 158.7(12) no
C22 Sc2 C24 C23 -36.9(4) no
C22 Sc2 C24 C25 77.8(5) no
C22 Sc2 C24 C29 -160.9(12) no
C23 Sc2 C24 C25 114.7(7) no
C23 Sc2 C24 C29 -124.1(12) no
C25 Sc2 C24 C23 -114.7(7) no
C25 Sc2 C24 C29 121.3(13) no
C31 Sc2 C24 C23 109.3(9) no
C31 Sc2 C24 C25 -136.1(8) no
C31 Sc2 C24 C29 -14.8(14) no
C32 Sc2 C24 C23 77.4(6) no
C32 Sc2 C24 C25 -168.0(6) no
C32 Sc2 C24 C29 -46.7(12) no
C33 Sc2 C24 C23 90.6(6) no
C33 Sc2 C24 C25 -154.8(6) no
C33 Sc2 C24 C29 -33.5(11) no
C34 Sc2 C24 C23 122.7(6) no
C34 Sc2 C24 C25 -122.7(6) no
C34 Sc2 C24 C29 -1.4(11) no
C35 Sc2 C24 C23 137.5(5) no
C35 Sc2 C24 C25 -107.8(5) no
C35 Sc2 C24 C29 13.5(12) no
C65 Sc2 C24 C23 -94.9(6) no
C65 Sc2 C24 C25 19.8(7) no
C65 Sc2 C24 C29 141.0(10) no
C21 Sc2 C25 C24 -114.4(7) no
C21 Sc2 C25 C30 128.0(12) no
C22 Sc2 C25 C21 37.4(4) no
C22 Sc2 C25 C24 -77.0(5) no
C22 Sc2 C25 C30 165.4(11) no
C23 Sc2 C25 C21 77.5(5) no
C23 Sc2 C25 C24 -36.9(5) no
C23 Sc2 C25 C30 -154.5(11) no
C24 Sc2 C25 C21 114.4(7) no
C24 Sc2 C25 C30 -117.6(12) no
C31 Sc2 C25 C21 -149.9(8) no
C31 Sc2 C25 C24 95.7(9) no
C31 Sc2 C25 C30 -22.0(15) no
C32 Sc2 C25 C21 137.0(8) no
C32 Sc2 C25 C24 22.6(10) no
C32 Sc2 C25 C30 -95.0(12) no
C33 Sc2 C25 C21 143.9(6) no
C33 Sc2 C25 C24 29.5(7) no
C33 Sc2 C25 C30 -88.1(11) no
C34 Sc2 C25 C21 176.1(6) no
C34 Sc2 C25 C24 61.7(6) no
C34 Sc2 C25 C30 -56.0(11) no
C35 Sc2 C25 C21 -153.9(5) no
C35 Sc2 C25 C24 91.7(6) no
C35 Sc2 C25 C30 -25.9(11) no
C65 Sc2 C25 C21 -51.6(5) no
C65 Sc2 C25 C24 -166.0(5) no
C65 Sc2 C25 C30 76.4(10) no
C22 Sc2 C31 C32 46.6(11) no
C22 Sc2 C31 C35 161.0(7) no
C22 Sc2 C31 C36 -76(2) no
C23 Sc2 C31 C32 -9.2(12) no
C23 Sc2 C31 C35 105.1(10) no
C23 Sc2 C31 C36 -132(2) no
C24 Sc2 C31 C32 -61.1(13) no
C24 Sc2 C31 C35 53.3(12) no
C24 Sc2 C31 C36 176.5(19) no
C25 Sc2 C31 C32 -120.7(13) no
C25 Sc2 C31 C35 -6.4(13) no
C25 Sc2 C31 C36 117(2) no
C32 Sc2 C31 C35 114.4(11) no
C32 Sc2 C31 C36 -122(3) no
C33 Sc2 C31 C32 -37.4(9) no
C33 Sc2 C31 C35 77.0(8) no
C33 Sc2 C31 C36 -160(2) no
C34 Sc2 C31 C32 -78.1(10) no
C34 Sc2 C31 C35 36.2(8) no
C34 Sc2 C31 C36 159(2) no
C35 Sc2 C31 C32 -114.4(11) no
C35 Sc2 C31 C36 123(3) no
C65 Sc2 C31 C32 135.7(10) no
C65 Sc2 C31 C35 -109.9(8) no
C65 Sc2 C31 C36 13(2) no
C21 Sc2 C32 C31 -150.3(9) no
C21 Sc2 C32 C33 94.9(14) no
C21 Sc2 C32 C37 -24(2) no
C22 Sc2 C32 C31 -155.1(7) no
C22 Sc2 C32 C33 90.2(9) no
C22 Sc2 C32 C37 -28.8(18) no
C23 Sc2 C32 C31 173.7(8) no
C23 Sc2 C32 C33 59.0(9) no
C23 Sc2 C32 C37 -60.0(17) no
C24 Sc2 C32 C31 140.1(8) no
C24 Sc2 C32 C33 25.4(10) no
C24 Sc2 C32 C37 -93.6(17) no
C25 Sc2 C32 C31 126.0(9) no
C25 Sc2 C32 C33 11.2(14) no
C25 Sc2 C32 C37 -107.7(17) no
C31 Sc2 C32 C33 -114.8(13) no
C31 Sc2 C32 C37 126(2) no
C33 Sc2 C32 C31 114.8(13) no
C33 Sc2 C32 C37 -119(2) no
C34 Sc2 C32 C31 76.7(9) no
C34 Sc2 C32 C33 -38.0(9) no
C34 Sc2 C32 C37 -157.0(19) no
C35 Sc2 C32 C31 37.2(8) no
C35 Sc2 C32 C33 -77.5(10) no
C35 Sc2 C32 C37 163.5(19) no
C65 Sc2 C32 C31 -45.4(9) no
C65 Sc2 C32 C33 -160.1(8) no
C65 Sc2 C32 C37 80.9(16) no
C21 Sc2 C33 C32 -141.3(8) no
C21 Sc2 C33 C34 105.8(8) no
C21 Sc2 C33 C38 -23.9(18) no
C22 Sc2 C33 C32 -110.7(8) no
C22 Sc2 C33 C34 136.4(6) no
C22 Sc2 C33 C38 6.7(16) no
C23 Sc2 C33 C32 -125.7(9) no
C23 Sc2 C33 C34 121.5(7) no
C23 Sc2 C33 C38 -8.3(15) no
C24 Sc2 C33 C32 -158.2(9) no
C24 Sc2 C33 C34 88.9(7) no
C24 Sc2 C33 C38 -40.8(15) no
C25 Sc2 C33 C32 -173.9(7) no
C25 Sc2 C33 C34 73.2(8) no
C25 Sc2 C33 C38 -56.5(16) no
C31 Sc2 C33 C32 36.6(9) no
C31 Sc2 C33 C34 -76.3(9) no
C31 Sc2 C33 C38 154.0(17) no
C32 Sc2 C33 C34 -112.9(12) no
C32 Sc2 C33 C38 117.4(19) no
C34 Sc2 C33 C32 112.9(12) no
C34 Sc2 C33 C38 -129.7(18) no
C35 Sc2 C33 C32 76.8(9) no
C35 Sc2 C33 C34 -36.1(7) no
C35 Sc2 C33 C38 -165.8(17) no
C65 Sc2 C33 C32 27.1(11) no
C65 Sc2 C33 C34 -85.8(8) no
C65 Sc2 C33 C38 144.5(13) no
C21 Sc2 C34 C33 -116.7(8) no
C21 Sc2 C34 C35 128.1(6) no
C21 Sc2 C34 C39 2.7(19) no
C22 Sc2 C34 C33 -65.6(8) no
C22 Sc2 C34 C35 179.2(5) no
C22 Sc2 C34 C39 53.8(18) no
C23 Sc2 C34 C33 -62.9(7) no
C23 Sc2 C34 C35 -178.1(6) no
C23 Sc2 C34 C39 56.5(16) no
C24 Sc2 C34 C33 -91.0(7) no
C24 Sc2 C34 C35 153.8(7) no
C24 Sc2 C34 C39 28.4(16) no
C25 Sc2 C34 C33 -120.0(7) no
C25 Sc2 C34 C35 124.8(6) no
C25 Sc2 C34 C39 -0.6(17) no
C31 Sc2 C34 C33 78.3(9) no
C31 Sc2 C34 C35 -37.0(7) no
C31 Sc2 C34 C39 -162.4(18) no
C32 Sc2 C34 C33 38.1(8) no
C32 Sc2 C34 C35 -77.1(7) no
C32 Sc2 C34 C39 157.5(18) no
C33 Sc2 C34 C35 -115.2(10) no
C33 Sc2 C34 C39 119.4(18) no
C35 Sc2 C34 C33 115.2(10) no
C35 Sc2 C34 C39 -125.4(19) no
C65 Sc2 C34 C33 119.8(7) no
C65 Sc2 C34 C35 4.6(8) no
C65 Sc2 C34 C39 -120.8(15) no
C21 Sc2 C35 C31 148.5(7) no
C21 Sc2 C35 C34 -96.3(9) no
C21 Sc2 C35 C40 26(2) no
C23 Sc2 C35 C31 -112.5(9) no
C23 Sc2 C35 C34 2.8(9) no
C23 Sc2 C35 C40 125.4(15) no
C24 Sc2 C35 C31 -145.1(8) no
C24 Sc2 C35 C34 -29.8(8) no
C24 Sc2 C35 C40 92.9(16) no
C25 Sc2 C35 C31 176.7(7) no
C25 Sc2 C35 C34 -68.1(8) no
C25 Sc2 C35 C40 54.6(17) no
C31 Sc2 C35 C34 115.3(10) no
C31 Sc2 C35 C40 -122.1(19) no
C32 Sc2 C35 C31 -37.1(9) no
C32 Sc2 C35 C34 78.2(9) no
C32 Sc2 C35 C40 -159.1(18) no
C33 Sc2 C35 C31 -78.0(8) no
C33 Sc2 C35 C34 37.3(7) no
C33 Sc2 C35 C40 159.9(17) no
C34 Sc2 C35 C31 -115.3(10) no
C34 Sc2 C35 C40 122.7(18) no
C65 Sc2 C35 C31 68.5(8) no
C65 Sc2 C35 C34 -176.2(7) no
C65 Sc2 C35 C40 -53.5(16) no
Sc1 C1 C2 C3 -67.0(6) no
C6 C1 C5 Sc1 124.3(8) no
C6 C1 C5 C4 -168.1(7) no
C6 C1 C5 C10 4.1(14) no
Sc1 C1 C2 C7 118.4(8) no
C5 C1 C2 Sc1 65.4(6) no
C5 C1 C2 C3 -1.6(9) no
C5 C1 C2 C7 -176.2(8) no
C6 C1 C2 Sc1 -123.7(8) no
C6 C1 C2 C3 169.3(7) no
C6 C1 C2 C7 -5.3(13) no
Sc1 C1 C5 C4 67.6(6) no
Sc1 C1 C5 C10 -120.1(9) no
C2 C1 C5 Sc1 -64.9(6) no
C2 C1 C5 C4 2.7(9) no
C2 C1 C5 C10 175.0(8) no
C1 C2 C3 C8 -170.6(7) no
C7 C2 C3 Sc1 -118.6(8) no
C7 C2 C3 C4 174.6(7) no
Sc1 C2 C3 C4 -66.8(6) no
Sc1 C2 C3 C8 122.6(8) no
C1 C2 C3 Sc1 66.8(5) no
C1 C2 C3 C4 -0.1(9) no
C7 C2 C3 C8 4.1(13) no
C8 C3 C4 C9 2.2(13) no
C8 C3 C4 Sc1 -123.9(8) no
C8 C3 C4 C5 172.0(8) no
Sc1 C3 C4 C5 -64.1(6) no
Sc1 C3 C4 C9 126.1(8) no
C2 C3 C4 Sc1 65.9(6) no
C2 C3 C4 C5 1.7(9) no
C2 C3 C4 C9 -168.0(8) no
Sc1 C4 C5 C1 -66.8(6) no
C3 C4 C5 C10 -174.8(8) no
C9 C4 C5 Sc1 -126.2(8) no
C9 C4 C5 C1 167.0(8) no
C9 C4 C5 C10 -5.0(14) no
Sc1 C4 C5 C10 121.1(9) no
C3 C4 C5 Sc1 64.0(6) no
C3 C4 C5 C1 -2.8(9) no
C15 C11 C12 C17 -174.6(7) no
C16 C11 C12 Sc1 -121.2(9) no
C16 C11 C12 C13 172.2(8) no
C16 C11 C12 C17 -0.6(13) no
Sc1 C11 C12 C13 -66.5(5) no
Sc1 C11 C12 C17 120.6(7) no
C15 C11 C12 Sc1 64.8(6) no
C15 C11 C12 C13 -1.7(9) no
C12 C11 C15 C14 1.8(9) no
C12 C11 C15 C20 176.6(9) no
C16 C11 C15 Sc1 121.2(8) no
C16 C11 C15 C14 -172.2(8) no
Sc1 C11 C15 C14 66.5(6) no
Sc1 C11 C15 C20 -118.7(10) no
C12 C11 C15 Sc1 -64.7(6) no
C16 C11 C15 C20 2.5(14) no
C11 C12 C13 C18 -173.0(7) no
C17 C12 C13 C14 174.0(7) no
C17 C12 C13 C18 0.1(11) no
C17 C12 C13 Sc1 -119.5(7) no
Sc1 C12 C13 C14 -66.5(6) no
Sc1 C12 C13 C18 119.6(7) no
C11 C12 C13 Sc1 67.4(5) no
C11 C12 C13 C14 0.9(9) no
C12 C13 C14 C15 0.3(9) no
C12 C13 C14 C19 -166.1(8) no
C18 C13 C14 Sc1 -121.2(8) no
C18 C13 C14 C15 173.5(8) no
Sc1 C13 C14 C15 -65.2(5) no
Sc1 C13 C14 C19 128.4(9) no
C12 C13 C14 Sc1 65.5(5) no
C18 C13 C14 C19 7.2(14) no
C13 C14 C15 C11 -1.3(9) no
C19 C14 C15 Sc1 -128.5(9) no
C19 C14 C15 C11 164.6(8) no
C13 C14 C15 C20 -176.1(9) no
Sc1 C14 C15 C11 -67.0(6) no
Sc1 C14 C15 C20 118.2(9) no
C13 C14 C15 Sc1 65.7(6) no
C19 C14 C15 C20 -10.3(14) no
C26 C21 C25 Sc2 122.1(7) no
C26 C21 C25 C30 5.6(13) no
C26 C21 C22 Sc2 -123.4(7) no
C26 C21 C25 C24 -170.2(7) no
Sc2 C21 C22 C23 -66.5(5) no
Sc2 C21 C22 C27 122.6(7) no
C25 C21 C22 Sc2 65.4(5) no
C25 C21 C22 C23 -1.1(8) no
C25 C21 C22 C27 -172.0(7) no
C22 C21 C25 C30 177.2(8) no
C26 C21 C22 C23 170.1(7) no
C26 C21 C22 C27 -0.8(12) no
Sc2 C21 C25 C24 67.7(6) no
Sc2 C21 C25 C30 -116.5(9) no
C22 C21 C25 Sc2 -66.3(5) no
C22 C21 C25 C24 1.4(8) no
Sc2 C22 C23 C24 -65.6(6) no
C27 C22 C23 Sc2 -123.0(7) no
C27 C22 C23 C24 171.4(7) no
C27 C22 C23 C28 1.6(12) no
Sc2 C22 C23 C28 124.6(8) no
C21 C22 C23 Sc2 65.9(5) no
C21 C22 C23 C24 0.3(9) no
C21 C22 C23 C28 -169.5(7) no
C28 C23 C24 Sc2 -125.5(9) no
C28 C23 C24 C25 169.8(8) no
C28 C23 C24 C29 2.5(14) no
Sc2 C23 C24 C25 -64.7(6) no
Sc2 C23 C24 C29 128.0(9) no
C22 C23 C24 Sc2 65.3(5) no
C22 C23 C24 C25 0.6(9) no
C22 C23 C24 C29 -166.7(9) no
C23 C24 C25 C30 -177.5(8) no
C29 C24 C25 Sc2 -126.3(10) no
C29 C24 C25 C21 166.2(9) no
Sc2 C24 C25 C21 -67.5(6) no
Sc2 C24 C25 C30 116.3(8) no
C23 C24 C25 Sc2 66.2(6) no
C23 C24 C25 C21 -1.3(9) no
C29 C24 C25 C30 -10.1(14) no
C36 C31 C32 C33 -168.4(12) no
C36 C31 C32 C37 5(2) no
C36 C31 C32 Sc2 124.4(12) no
Sc2 C31 C32 C33 67.2(10) no
Sc2 C31 C32 C37 -118.9(17) no
C35 C31 C32 Sc2 -65.9(8) no
C35 C31 C32 C33 1.3(14) no
C35 C31 C32 C37 175.2(15) no
C32 C31 C35 C40 -174.8(15) no
C36 C31 C35 Sc2 -124.0(10) no
C36 C31 C35 C34 167.4(10) no
Sc2 C31 C35 C34 -68.7(7) no
Sc2 C31 C35 C40 118.7(15) no
C32 C31 C35 Sc2 66.5(9) no
C32 C31 C35 C34 -2.2(13) no
C36 C31 C35 C40 -5(2) no
C37 C32 C33 Sc2 118.4(14) no
C37 C32 C33 C34 -174.3(13) no
C31 C32 C33 C38 168.1(13) no
Sc2 C32 C33 C34 67.3(8) no
Sc2 C32 C33 C38 -124.5(14) no
C31 C32 C33 Sc2 -67.3(10) no
C31 C32 C33 C34 0.0(15) no
C37 C32 C33 C38 -6(2) no
C32 C33 C34 C39 170.9(11) no
C38 C33 C34 Sc2 126.4(16) no
C32 C33 C34 C35 -1.3(14) no
Sc2 C33 C34 C35 65.6(8) no
Sc2 C33 C34 C39 -122.2(10) no
C32 C33 C34 Sc2 -66.9(9) no
C38 C33 C34 C35 -168.0(14) no
C38 C33 C34 C39 4(2) no
C39 C34 C35 C40 3.1(19) no
C39 C34 C35 Sc2 122.2(10) no
C39 C34 C35 C31 -169.4(10) no
Sc2 C34 C35 C31 68.3(8) no
Sc2 C34 C35 C40 -119.1(13) no
C33 C34 C35 Sc2 -66.1(8) no
C33 C34 C35 C31 2.2(13) no
C33 C34 C35 C40 174.8(13) no
C46 C41 C42 F1 -179.3(5) no
C46 C41 C42 C43 0.1(9) no
B C41 C42 F1 -10.8(10) no
B C41 C42 C43 168.5(6) no
C42 C41 C46 F5 176.5(5) no
C42 C41 C46 C45 -2.7(9) no
B C41 C46 F5 7.0(8) no
B C41 C46 C45 -172.3(6) no
C42 C41 B C47 137.6(6) no
C42 C41 B C53 22.6(9) no
C42 C41 B C59 -100.3(7) no
C46 C41 B C47 -54.5(8) no
C46 C41 B C53 -169.5(5) no
C46 C41 B C59 67.6(7) no
F1 C42 C43 F2 1.3(9) no
F1 C42 C43 C44 -178.8(6) no
C41 C42 C43 F2 -178.1(6) no
C41 C42 C43 C44 1.8(11) no
F2 C43 C44 F3 -0.2(10) no
F2 C43 C44 C45 178.8(6) no
C42 C43 C44 F3 180.0(6) no
C42 C43 C44 C45 -1.1(11) no
F3 C44 C45 F4 0.0(10) no
F3 C44 C45 C46 177.6(6) no
C43 C44 C45 F4 -178.9(6) no
C43 C44 C45 C46 -1.4(10) no
F4 C45 C46 F5 1.8(9) no
F4 C45 C46 C41 -178.9(6) no
C44 C45 C46 F5 -175.8(6) no
C44 C45 C46 C41 3.5(10) no
C52 C47 C48 F6 176.2(5) no
C52 C47 C48 C49 -4.3(9) no
B C47 C48 F6 -2.2(10) no
B C47 C48 C49 177.3(6) no
C48 C47 C52 F10 -178.5(5) no
C48 C47 C52 C51 4.4(9) no
B C47 C52 F10 0.1(8) no
B C47 C52 C51 -177.0(6) no
C48 C47 B C41 -12.9(9) no
C48 C47 B C53 109.4(7) no
C48 C47 B C59 -127.6(7) no
C52 C47 B C41 168.8(5) no
C52 C47 B C53 -69.0(6) no
C52 C47 B C59 54.0(8) no
F6 C48 C49 F7 1.6(9) no
F6 C48 C49 C50 -179.4(6) no
C47 C48 C49 F7 -177.9(6) no
C47 C48 C49 C50 1.1(10) no
F7 C49 C50 F8 2.1(9) no
F7 C49 C50 C51 -178.6(6) no
C48 C49 C50 F8 -176.9(6) no
C48 C49 C50 C51 2.3(10) no
F8 C50 C51 F9 -2.0(9) no
F8 C50 C51 C52 177.1(6) no
C49 C50 C51 F9 178.8(6) no
C49 C50 C51 C52 -2.2(10) no
F9 C51 C52 F10 0.5(9) no
F9 C51 C52 C47 177.7(6) no
C50 C51 C52 F10 -178.5(6) no
C50 C51 C52 C47 -1.4(10) no
C58 C53 C54 F11 -177.4(5) no
C58 C53 C54 C55 -0.2(9) no
B C53 C54 F11 -5.4(8) no
B C53 C54 C55 171.9(6) no
C54 C53 C58 F15 -179.8(5) no
C54 C53 C58 C57 -0.4(8) no
B C53 C58 F15 8.6(9) no
B C53 C58 C57 -171.9(6) no
C54 C53 B C41 54.2(8) no
C54 C53 B C47 -67.8(6) no
C54 C53 B C59 169.5(5) no
C58 C53 B C41 -134.7(6) no
C58 C53 B C47 103.3(6) no
C58 C53 B C59 -19.4(9) no
F11 C54 C55 F12 -0.8(8) no
F11 C54 C55 C56 177.2(5) no
C53 C54 C55 F12 -178.1(5) no
C53 C54 C55 C56 -0.1(9) no
F12 C55 C56 F13 0.3(9) no
F12 C55 C56 C57 178.9(5) no
C54 C55 C56 F13 -177.8(5) no
C54 C55 C56 C57 0.8(9) no
F13 C56 C57 F14 -0.9(9) no
F13 C56 C57 C58 177.3(5) no
C55 C56 C57 F14 -179.6(5) no
C55 C56 C57 C58 -1.3(9) no
F14 C57 C58 F15 -1.2(8) no
F14 C57 C58 C53 179.4(5) no
C56 C57 C58 F15 -179.4(5) no
C56 C57 C58 C53 1.1(9) no
C64 C59 C60 F16 178.5(5) no
C64 C59 C60 C61 -0.8(9) no
B C59 C60 F16 7.2(9) no
B C59 C60 C61 -172.1(7) no
C60 C59 C64 F20 -179.5(5) no
C60 C59 C64 C63 1.5(9) no
B C59 C64 F20 -9.0(10) no
B C59 C64 C63 171.9(6) no
C60 C59 B C41 64.7(7) no
C60 C59 B C47 -173.4(5) no
C60 C59 B C53 -57.8(8) no
C64 C59 B C41 -105.1(7) no
C64 C59 B C47 16.7(9) no
C64 C59 B C53 132.3(6) no
F16 C60 C61 F17 1.2(10) no
F16 C60 C61 C62 -179.1(6) no
C59 C60 C61 F17 -179.4(6) no
C59 C60 C61 C62 0.3(11) no
F17 C61 C62 F18 -0.8(11) no
F17 C61 C62 C63 179.4(7) no
C60 C61 C62 F18 179.5(7) no
C60 C61 C62 C63 -0.4(12) no
F18 C62 C63 F19 -1.1(10) no
F18 C62 C63 C64 -178.8(6) no
C61 C62 C63 F19 178.7(7) no
C61 C62 C63 C64 1.0(11) no
F19 C63 C64 F20 1.5(8) no
F19 C63 C64 C59 -179.4(6) no
C62 C63 C64 F20 179.2(6) no
C62 C63 C64 C59 -1.7(10) no
